data_7115903
loop_
_publ_author_name
'Kosuke Ono'
'Ryo Aizawa'
'Taiki Yamano'
'Suguru Ito'
'Nobuhiro Yasuda'
'Kohei Johmoto'
'Hidehiro Uekusa'
'Nobuharu Iwasawa'

_publ_section_title
;
 Procedure-dependent construction of two isomers of trimeric
 self-assembled boronic esters
;
_journal_name_full Chem.Commun.
_journal_page_first 13683
_journal_paper_doi 10.1039/C4cc05836D
_journal_volume 50
_journal_year 2014
_chemical_formula_moiety '(C156 H140 B12 N4 O32), 2(C7 H8), 0.85(C7 H8), 0.6(C7 H8)'
_chemical_formula_sum 'C180.15 H167.6 B12 N4 O32'
_chemical_formula_weight 3030.29
_chemical_name_systematic
; 
 ? 
;
_space_group_crystal_system monoclinic
_space_group_IT_number 14
_space_group_name_Hall '-P 2ybc'
_space_group_name_H-M_alt 'P 1 21/c 1'
_symmetry_space_group_name_Hall '-P 2ybc'
_symmetry_space_group_name_H-M 'P 1 21/c 1'
_atom_sites_solution_hydrogens geom
_atom_sites_solution_primary direct
_atom_sites_solution_secondary difmap
_audit_creation_method SHELXL-2014
_cell_angle_alpha 90
_cell_angle_beta 98.2499(10)
_cell_angle_gamma 90
_cell_formula_units_Z 4
_cell_length_a 25.7426(8)
_cell_length_b 21.2737(6)
_cell_length_c 42.0407(11)
_cell_measurement_temperature 90(2)
_cell_volume 22784.9(11)
_computing_cell_refinement 'Rapid Auto(Rigaku)'
_computing_data_collection 'Rapid Auto(Rigaku)'
_computing_data_reduction 'Rapid Auto(Rigaku)'
_computing_molecular_graphics 'ORTEP-3 (Farrugia, 2008)'
_computing_publication_material 'SHELXL-2013 (Sheldrick, 2013)'
_computing_structure_refinement 'SHELXL-2014 (Sheldrick, 2014)'
_computing_structure_solution 'SHELXS-97 (Sheldrick, 1990)'
_diffrn_ambient_temperature 90(2)
_diffrn_detector_area_resol_mean 29
_diffrn_measured_fraction_theta_full 0.991
_diffrn_measured_fraction_theta_max 0.989
_diffrn_measurement_device_type 'Rigaku Saturn 724'
_diffrn_measurement_method 'Oscillation Photograph'
_diffrn_radiation_type Synchrotron
_diffrn_radiation_wavelength 0.78215
_diffrn_reflns_av_R_equivalents 0.0898
_diffrn_reflns_av_unetI/netI 0.0884
_diffrn_reflns_Laue_measured_fraction_full 0.991
_diffrn_reflns_Laue_measured_fraction_max 0.989
_diffrn_reflns_limit_h_max 30
_diffrn_reflns_limit_h_min -31
_diffrn_reflns_limit_k_max 25
_diffrn_reflns_limit_k_min -25
_diffrn_reflns_limit_l_max 50
_diffrn_reflns_limit_l_min -50
_diffrn_reflns_number 301629
_diffrn_reflns_point_group_measured_fraction_full 0.991
_diffrn_reflns_point_group_measured_fraction_max 0.989
_diffrn_reflns_theta_full 27.988
_diffrn_reflns_theta_max 28.111
_diffrn_reflns_theta_min 1.372
_diffrn_source 'synchrotron radiation SPring-8 BL40XU'
_exptl_absorpt_coefficient_mu 0.072
_exptl_absorpt_correction_T_max 1.000
_exptl_absorpt_correction_T_min 0.803
_exptl_absorpt_correction_type multi-scan
_exptl_absorpt_process_details 'ABSCOR (T.Higashi, 2001)'
_exptl_crystal_colour colourless
_exptl_crystal_density_diffrn 0.883
_exptl_crystal_density_method 'not measured'
_exptl_crystal_description block
_exptl_crystal_F_000 6370
_exptl_crystal_size_max 0.070
_exptl_crystal_size_mid 0.045
_exptl_crystal_size_min 0.042
_exptl_transmission_factor_max 0.997
_exptl_transmission_factor_min 0.799
_platon_squeeze_details
;
;
_refine_diff_density_max 0.404
_refine_diff_density_min -0.448
_refine_diff_density_rms 0.098
_refine_ls_extinction_coef 0.0133(7)
_refine_ls_extinction_expression Fc^*^=kFc[1+0.001xFc^2^\l^3^/sin(2\q)]^-1/4^
_refine_ls_extinction_method SHELXL
_refine_ls_goodness_of_fit_ref 0.948
_refine_ls_hydrogen_treatment constr
_refine_ls_matrix_type full
_refine_ls_number_parameters 2027
_refine_ls_number_reflns 41282
_refine_ls_number_restraints 183
_refine_ls_restrained_S_all 0.967
_refine_ls_R_factor_all 0.1756
_refine_ls_R_factor_gt 0.1104
_refine_ls_shift/su_max 0.000
_refine_ls_shift/su_mean 0.000
_refine_ls_structure_factor_coef Fsqd
_refine_ls_weighting_details 'w=1/[\s^2^(Fo^2^)+(0.1825P)^2^] where P=(Fo^2^+2Fc^2^)/3'
_refine_ls_weighting_scheme calc
_refine_ls_wR_factor_gt 0.2693
_refine_ls_wR_factor_ref 0.2986
_reflns_Friedel_coverage 0.000
_reflns_number_gt 17919
_reflns_number_total 41282
_reflns_threshold_expression 'I > 2\s(I)'
_cod_data_source_file c4cc05836d2.cif
_cod_data_source_block shelxl-sr
_cod_original_cell_volume 22785.0(12)
_cod_original_formula_sum 'C180.15 H167.60 B12 N4 O32'
_cod_database_code 7115903
_shelx_space_group_comment
; 
The symmetry employed for this shelxl refinement is uniquely defined 
by the following loop, which should always be used as a source of 
symmetry information in preference to the above space-group names. 
They are only intended as comments. 
;
_shelx_estimated_absorpt_t_min 0.995
_shelx_estimated_absorpt_t_max 0.997
_shelxl_version_number 2014-1

loop_
_space_group_symop_operation_xyz
'x, y, z'
'-x, y+1/2, -z+1/2'
'-x, -y, -z'
'x, -y-1/2, z-1/2'

loop_
_atom_site_label
_atom_site_type_symbol
_atom_site_fract_x
_atom_site_fract_y
_atom_site_fract_z
_atom_site_U_iso_or_equiv
_atom_site_adp_type
_atom_site_occupancy
_atom_site_site_symmetry_order
_atom_site_calc_flag
_atom_site_refinement_flags_posn
_atom_site_refinement_flags_adp
_atom_site_refinement_flags_occupancy
_atom_site_disorder_assembly
_atom_site_disorder_group
O101 O 0.25172(9) 0.62488(10) -0.06246(5) 0.0750(6) Uani 1 1 d . . . . .
O102 O 0.31581(8) 0.59168(10) -0.02244(5) 0.0716(6) Uani 1 1 d . . . . .
O103 O 0.23382(10) 0.83948(11) 0.05465(6) 0.0831(7) Uani 1 1 d . . . . .
O104 O 0.14960(10) 0.83296(11) 0.02905(6) 0.0852(7) Uani 1 1 d . . . . .
O105 O 0.01908(9) 0.57831(10) 0.13332(5) 0.0742(6) Uani 1 1 d . . . . .
O106 O 0.10163(10) 0.59047(10) 0.16093(6) 0.0852(7) Uani 1 1 d . . . . .
O107 O 0.16205(8) 0.34786(10) 0.07538(5) 0.0697(6) Uani 1 1 d . . . . .
O108 O 0.10218(9) 0.36833(11) 0.03123(5) 0.0742(6) Uani 1 1 d . . . . .
B101 B 0.26545(16) 0.58248(19) -0.03797(9) 0.0719(10) Uani 1 1 d . . . . .
B102 B 0.18472(18) 0.81488(19) 0.05516(11) 0.0790(11) Uani 1 1 d . . . . .
B103 B 0.06487(18) 0.61176(18) 0.13656(10) 0.0767(11) Uani 1 1 d . . . . .
B104 B 0.15281(15) 0.37623(18) 0.04644(10) 0.0693(10) Uani 1 1 d . . . . .
C101 C 0.29115(14) 0.67232(16) -0.05959(9) 0.0770(9) Uani 1 1 d . . . . .
H101 H 0.3008 0.6848 -0.0809 0.092 Uiso 1 1 calc R U . . .
C102 C 0.33877(13) 0.64505(16) -0.03667(9) 0.0760(9) Uani 1 1 d . . . . .
H102 H 0.3674 0.6315 -0.0489 0.091 Uiso 1 1 calc R U . . .
C103 C 0.35831(13) 0.69567(16) -0.01182(9) 0.0744(9) Uani 1 1 d . . . . .
C104 C 0.31188(13) 0.73988(16) -0.01404(8) 0.0717(9) Uani 1 1 d . . . . .
C105 C 0.30211(14) 0.78654(15) 0.00800(9) 0.0755(9) Uani 1 1 d . . . . .
H105 H 0.3268 0.7954 0.0265 0.091 Uiso 1 1 calc R U . . .
C106 C 0.25482(14) 0.81940(16) 0.00179(9) 0.0776(9) Uani 1 1 d . . . . .
C107 C 0.23385(15) 0.86588(16) 0.02338(10) 0.0840(10) Uani 1 1 d . . . . .
H107 H 0.2530 0.9069 0.0242 0.101 Uiso 1 1 calc R U . . .
C108 C 0.17568(15) 0.87256(17) 0.00875(10) 0.0882(11) Uani 1 1 d . . . . .
H108 H 0.1637 0.9171 0.0097 0.106 Uiso 1 1 calc R U . . .
C109 C 0.16943(15) 0.84853(16) -0.02652(10) 0.0864(10) Uani 1 1 d . . . . .
C110 C 0.21848(14) 0.80691(16) -0.02556(9) 0.0751(9) Uani 1 1 d . . . . .
C111 C 0.22819(14) 0.76181(16) -0.04768(9) 0.0755(9) Uani 1 1 d . . . . .
H111 H 0.2040 0.7544 -0.0666 0.091 Uiso 1 1 calc R U . . .
C112 C 0.27480(13) 0.72765(15) -0.04114(8) 0.0707(8) Uani 1 1 d . . . . .
C113 C 0.37376(15) 0.66840(18) 0.02222(9) 0.0884(10) Uani 1 1 d . . . . .
H11A H 0.3426 0.6506 0.0298 0.133 Uiso 1 1 calc R U . . .
H11B H 0.3883 0.7019 0.0369 0.133 Uiso 1 1 calc R U . . .
H11C H 0.4002 0.6354 0.0216 0.133 Uiso 1 1 calc R U . . .
C114 C 0.40600(15) 0.72953(19) -0.02253(11) 0.0960(12) Uani 1 1 d . . . . .
H11D H 0.4345 0.6993 -0.0232 0.144 Uiso 1 1 calc R U . . .
H11E H 0.4179 0.7630 -0.0072 0.144 Uiso 1 1 calc R U . . .
H11F H 0.3959 0.7477 -0.0439 0.144 Uiso 1 1 calc R U . . .
C115 C 0.11837(15) 0.8126(2) -0.03614(11) 0.1003(12) Uani 1 1 d . . . . .
H11G H 0.1178 0.7952 -0.0578 0.150 Uiso 1 1 calc R U . . .
H11H H 0.0886 0.8412 -0.0360 0.150 Uiso 1 1 calc R U . . .
H11I H 0.1159 0.7783 -0.0209 0.150 Uiso 1 1 calc R U . . .
C116 C 0.1730(2) 0.90374(19) -0.04935(11) 0.1093(14) Uani 1 1 d . . . . .
H11J H 0.1712 0.8880 -0.0714 0.164 Uiso 1 1 calc R U . . .
H11K H 0.2063 0.9259 -0.0432 0.164 Uiso 1 1 calc R U . . .
H11L H 0.1438 0.9327 -0.0481 0.164 Uiso 1 1 calc R U . . .
C117 C 0.17391(14) 0.76878(15) 0.08246(9) 0.0794(10) Uani 1 1 d . . . . .
C118 C 0.21744(16) 0.75158(17) 0.10397(10) 0.0918(11) Uani 1 1 d . . . . .
H118 H 0.2506 0.7697 0.1020 0.110 Uiso 1 1 calc R U . . .
C119 C 0.21367(17) 0.70858(18) 0.12820(12) 0.1000(13) Uani 1 1 d . . . . .
C120 C 0.16747(16) 0.68127(17) 0.13156(10) 0.0881(11) Uani 1 1 d . . . . .
H120 H 0.1659 0.6517 0.1483 0.106 Uiso 1 1 calc R U . . .
C121 C 0.12112(14) 0.69645(15) 0.11025(9) 0.0755(9) Uani 1 1 d . . . . .
C122 C 0.07258(15) 0.66672(14) 0.11219(9) 0.0777(10) Uani 1 1 d . . . . .
C123 C 0.02970(15) 0.68258(15) 0.09081(9) 0.0826(10) Uani 1 1 d . . . . .
H123 H -0.0030 0.6629 0.0923 0.099 Uiso 1 1 calc R U . . .
C124 C 0.03273(15) 0.72764(15) 0.06639(8) 0.0743(9) Uani 1 1 d . . . . .
C125 C 0.07923(14) 0.75603(15) 0.06375(8) 0.0729(9) Uani 1 1 d . . . . .
H125 H 0.0810 0.7862 0.0473 0.088 Uiso 1 1 calc R U . . .
C126 C 0.12478(14) 0.74113(15) 0.08515(9) 0.0745(9) Uani 1 1 d . . . . .
C127 C 0.02908(14) 0.52348(15) 0.15385(8) 0.0719(9) Uani 1 1 d . . . . .
H127 H -0.0013 0.5132 0.1653 0.086 Uiso 1 1 calc R U . . .
C128 C 0.07857(15) 0.53950(16) 0.17724(9) 0.0808(10) Uani 1 1 d . . . . .
H128 H 0.0702 0.5526 0.1988 0.097 Uiso 1 1 calc R U . . .
C129 C 0.11409(15) 0.48043(16) 0.17941(8) 0.0796(9) Uani 1 1 d . . . . .
C130 C 0.09362(13) 0.44588(15) 0.14842(7) 0.0659(8) Uani 1 1 d . . . . .
C131 C 0.11788(12) 0.39834(14) 0.13370(8) 0.0669(8) Uani 1 1 d . . . . .
H131 H 0.1511 0.3824 0.1430 0.080 Uiso 1 1 calc R U . . .
C132 C 0.09211(12) 0.37440(13) 0.10482(7) 0.0619(7) Uani 1 1 d . . . . .
C133 C 0.11212(13) 0.32697(15) 0.08322(8) 0.0702(8) Uani 1 1 d . . . . .
H133 H 0.1139 0.2837 0.0926 0.084 Uiso 1 1 calc R U . . .
C134 C 0.07392(13) 0.33119(15) 0.05205(8) 0.0687(8) Uani 1 1 d . . . . .
H134 H 0.0655 0.2885 0.0428 0.082 Uiso 1 1 calc R U . . .
C135 C 0.02343(12) 0.36533(15) 0.05904(7) 0.0655(8) Uani 1 1 d . . . . .
C136 C 0.04278(12) 0.39739(14) 0.09121(7) 0.0615(7) Uani 1 1 d . . . . .
C137 C 0.01835(12) 0.44396(14) 0.10634(7) 0.0626(8) Uani 1 1 d . . . . .
H137 H -0.0155 0.4590 0.0977 0.075 Uiso 1 1 calc R U . . .
C138 C 0.04513(13) 0.46830(14) 0.13489(7) 0.0635(8) Uani 1 1 d . . . . .
C139 C 0.17318(16) 0.49611(19) 0.18307(10) 0.0965(12) Uani 1 1 d . . . . .
H13A H 0.1830 0.5213 0.2025 0.145 Uiso 1 1 calc R U . . .
H13B H 0.1806 0.5199 0.1643 0.145 Uiso 1 1 calc R U . . .
H13C H 0.1935 0.4570 0.1848 0.145 Uiso 1 1 calc R U . . .
C140 C 0.10267(17) 0.44044(18) 0.20827(9) 0.0909(11) Uani 1 1 d . . . . .
H14A H 0.0650 0.4313 0.2061 0.136 Uiso 1 1 calc R U . . .
H14B H 0.1134 0.4637 0.2282 0.136 Uiso 1 1 calc R U . . .
H14C H 0.1223 0.4009 0.2088 0.136 Uiso 1 1 calc R U . . .
C141 C 0.00198(14) 0.41133(17) 0.03313(8) 0.0794(9) Uani 1 1 d . . . . .
H14D H -0.0305 0.4300 0.0385 0.119 Uiso 1 1 calc R U . . .
H14E H -0.0054 0.3893 0.0125 0.119 Uiso 1 1 calc R U . . .
H14F H 0.0279 0.4445 0.0316 0.119 Uiso 1 1 calc R U . . .
C142 C -0.01783(13) 0.31578(16) 0.06400(8) 0.0767(9) Uani 1 1 d . . . . .
H14G H -0.0025 0.2851 0.0801 0.115 Uiso 1 1 calc R U . . .
H14H H -0.0294 0.2942 0.0436 0.115 Uiso 1 1 calc R U . . .
H14I H -0.0479 0.3363 0.0715 0.115 Uiso 1 1 calc R U . . .
C143 C 0.19669(13) 0.41703(16) 0.03397(8) 0.0723(9) Uani 1 1 d . . . . .
C144 C 0.24363(13) 0.41839(17) 0.05350(8) 0.0758(9) Uani 1 1 d . . . . .
H144 H 0.2483 0.3932 0.0724 0.091 Uiso 1 1 calc R U . . .
C145 C 0.28512(14) 0.45572(18) 0.04661(9) 0.0809(10) Uani 1 1 d . . . . .
C146 C 0.27964(13) 0.49341(16) 0.02014(8) 0.0713(8) Uani 1 1 d . . . . .
H146 H 0.3079 0.5197 0.0162 0.086 Uiso 1 1 calc R U . . .
C147 C 0.23247(13) 0.49359(15) -0.00127(8) 0.0680(8) Uani 1 1 d . . . . .
C148 C 0.22566(12) 0.53251(15) -0.02942(8) 0.0676(8) Uani 1 1 d . . . . .
C149 C 0.17840(13) 0.52942(15) -0.04957(8) 0.0721(9) Uani 1 1 d . . . . .
H149 H 0.1734 0.5544 -0.0685 0.086 Uiso 1 1 calc R U . . .
C150 C 0.13794(13) 0.49069(15) -0.04285(9) 0.0709(8) Uani 1 1 d . . . . .
C151 C 0.14291(13) 0.45526(16) -0.01617(8) 0.0708(8) Uani 1 1 d . . . . .
H151 H 0.1142 0.4301 -0.0119 0.085 Uiso 1 1 calc R U . . .
C152 C 0.19012(13) 0.45476(15) 0.00570(8) 0.0681(8) Uani 1 1 d . . . . .
O201 O 0.35407(14) 1.10074(18) 0.13319(10) 0.1327(12) Uani 1 1 d . . . . .
O202 O 0.31426(12) 1.17605(17) 0.16086(7) 0.1135(9) Uani 1 1 d . . . . .
O203 O 0.13387(9) 1.18515(10) 0.03625(5) 0.0745(6) Uani 1 1 d . . . . .
O204 O 0.14799(10) 1.08580(10) 0.01780(6) 0.0818(7) Uani 1 1 d . . . . .
O205 O 0.17484(15) 1.09789(19) 0.23610(7) 0.1261(11) Uani 1 1 d . U . . .
O206 O 0.15476(17) 0.99434(17) 0.23521(8) 0.1266(11) Uani 1 1 d . . . . .
O207 O -0.04946(10) 1.11242(11) 0.13200(6) 0.0862(7) Uani 1 1 d . . . . .
O208 O -0.00372(10) 1.20052(10) 0.12209(6) 0.0823(7) Uani 1 1 d . . . . .
O209 O -0.06105(10) 0.86681(11) 0.03910(7) 0.0933(7) Uani 1 1 d . . . . .
O210 O -0.01420(10) 0.73686(10) 0.04631(6) 0.0877(7) Uani 1 1 d . . . . .
N201 N -0.05662(13) 0.93055(13) 0.04842(9) 0.0918(9) Uani 1 1 d . . . . .
B201 B 0.3219(3) 1.1119(4) 0.15513(15) 0.1175(18) Uani 1 1 d . . . . .
B202 B 0.11800(17) 1.12296(19) 0.03399(9) 0.0723(10) Uani 1 1 d . . . . .
B204 B -0.01663(17) 1.1405(2) 0.11309(11) 0.0785(11) Uani 1 1 d . . . . .
B203 B 0.1851(3) 1.0406(3) 0.22612(13) 0.120(2) Uani 1 1 d . . . . .
C249_a C 0.2982(2) 0.8902(3) 0.16341(17) 0.114(3) Uani 0.5 1 d G U P A 1
C250_a C 0.2813(2) 0.8333(2) 0.17274(14) 0.124(3) Uani 0.5 1 d G U P A 1
H250_a H 0.2579 0.8265 0.1879 0.149 Uiso 0.5 1 calc R U P A 1
C251_a C 0.30374(14) 0.78778(17) 0.15642(10) 0.105(3) Uani 0.5 1 d G U P A 1
O211_a O 0.3346(2) 0.8165(2) 0.13700(17) 0.152(3) Uani 0.5 1 d G U P A 1
O212_a O 0.2606(2) 0.6852(2) 0.14498(13) 0.1157(19) Uani 0.75 1 d G U P A 1
N202_a N 0.3312(2) 0.8798(3) 0.14132(17) 0.136(3) Uani 0.5 1 d G U P A 1
C252_a C 0.3040(3) 0.7171(3) 0.1470(2) 0.126(2) Uani 0.75 1 d . . P A 1
H25A_a H 0.3167 0.7142 0.1260 0.151 Uiso 0.75 1 calc R U P A 1
H25B_a H 0.3302 0.6956 0.1629 0.151 Uiso 0.75 1 calc R U P A 1
C649_b C 0.2866(7) 0.8743(5) 0.1760(2) 0.094(2) Uani 0.25 1 d G . P A 2
C650_b C 0.2937(7) 0.8420(5) 0.1485(3) 0.094(2) Uani 0.25 1 d G . P A 2
H650_b H 0.2905 0.8591 0.1274 0.113 Uiso 0.25 1 calc R U P A 2
C651_b C 0.3064(6) 0.7805(5) 0.1569(2) 0.094(2) Uani 0.25 1 d G . P A 2
O601_b O 0.3071(5) 0.7749(4) 0.1897(2) 0.094(2) Uani 0.25 1 d G . P A 2
N601_b N 0.2949(5) 0.8328(4) 0.2015(2) 0.094(2) Uani 0.25 1 d G . P A 2
C849_c C 0.2761(4) 0.8897(5) 0.1820(3) 0.0854(16) Uani 0.25 1 d G . P A 3
C850_c C 0.2467(4) 0.8386(4) 0.1880(3) 0.0854(16) Uani 0.25 1 d G . P A 3
H850_c H 0.2127 0.8397 0.1942 0.103 Uiso 0.25 1 calc R U P A 3
C851_c C 0.2751(3) 0.7857(4) 0.1837(2) 0.0854(16) Uani 0.25 1 d G . P A 3
O801_c O 0.3220(3) 0.8041(4) 0.1749(2) 0.0854(16) Uani 0.25 1 d G . P A 3
O812_c O 0.2522(6) 0.6962(7) 0.1571(4) 0.0854(16) Uani 0.25 1 d G . P A 3
N801_c N 0.3226(4) 0.8683(4) 0.1739(2) 0.0854(16) Uani 0.25 1 d G . P A 3
C852_c C 0.2667(7) 0.7114(6) 0.1802(4) 0.083(4) Uani 0.25 1 d . . P A 3
H85A_c H 0.3007 0.6903 0.1872 0.099 Uiso 0.25 1 calc R U P A 3
H85B_c H 0.2421 0.6980 0.1950 0.099 Uiso 0.25 1 calc R U P A 3
C201 C 0.36028(19) 1.1610(3) 0.11742(14) 0.1238(17) Uani 1 1 d . . . . .
H201 H 0.3964 1.1671 0.1119 0.149 Uiso 1 1 calc R U . . .
C202 C 0.34545(19) 1.2112(3) 0.14177(14) 0.1180(15) Uani 1 1 d . . . . .
H202 H 0.3770 1.2304 0.1548 0.142 Uiso 1 1 calc R U . . .
C203 C 0.31141(16) 1.2606(2) 0.12036(12) 0.1065(13) Uani 1 1 d . . . . .
C204 C 0.28834(15) 1.22075(18) 0.09201(10) 0.0848(10) Uani 1 1 d . . . . .
C205 C 0.24300(14) 1.23189(16) 0.07077(9) 0.0762(9) Uani 1 1 d . . . . .
H205 H 0.2216 1.2675 0.0732 0.091 Uiso 1 1 calc R U . . .
C206 C 0.22969(15) 1.18936(16) 0.04581(9) 0.0773(10) Uani 1 1 d . . . . .
C207 C 0.18134(15) 1.18845(16) 0.02121(9) 0.0775(9) Uani 1 1 d . . . . .
H207 H 0.1805 1.2247 0.0060 0.093 Uiso 1 1 calc R U . . .
C208 C 0.18470(16) 1.12520(17) 0.00401(9) 0.0872(11) Uani 1 1 d . . . . .
H208 H 0.1742 1.1298 -0.0197 0.105 Uiso 1 1 calc R U . . .
C209 C 0.24139(18) 1.10147(17) 0.01181(11) 0.0936(12) Uani 1 1 d . . . . .
C210 C 0.26163(16) 1.13800(16) 0.04181(10) 0.0853(11) Uani 1 1 d . . . . .
C211 C 0.30645(16) 1.1265(2) 0.06389(12) 0.0951(13) Uani 1 1 d . . . . .
H211 H 0.3280 1.0910 0.0617 0.114 Uiso 1 1 calc R U . . .
C212 C 0.31870(16) 1.1686(2) 0.08926(12) 0.0943(12) Uani 1 1 d . . . . .
C213 C 0.27162(18) 1.2918(2) 0.13780(12) 0.1098(13) Uani 1 1 d . . . . .
H21A H 0.2504 1.3210 0.1233 0.165 Uiso 1 1 calc R U . . .
H21B H 0.2896 1.3150 0.1563 0.165 Uiso 1 1 calc R U . . .
H21C H 0.2488 1.2598 0.1452 0.165 Uiso 1 1 calc R U . . .
C214 C 0.34940(19) 1.3106(2) 0.10973(15) 0.1273(17) Uani 1 1 d . . . . .
H21D H 0.3294 1.3414 0.0956 0.191 Uiso 1 1 calc R U . . .
H21E H 0.3751 1.2899 0.0982 0.191 Uiso 1 1 calc R U . . .
H21F H 0.3677 1.3320 0.1287 0.191 Uiso 1 1 calc R U . . .
C215 C 0.2461(2) 1.03015(18) 0.01596(13) 0.1140(15) Uani 1 1 d . . . . .
H21G H 0.2265 1.0167 0.0331 0.171 Uiso 1 1 calc R U . . .
H21H H 0.2832 1.0187 0.0217 0.171 Uiso 1 1 calc R U . . .
H21I H 0.2317 1.0094 -0.0042 0.171 Uiso 1 1 calc R U . . .
C216 C 0.2711(2) 1.1214(2) -0.01640(12) 0.1216(17) Uani 1 1 d . . . . .
H21J H 0.2595 1.0952 -0.0353 0.182 Uiso 1 1 calc R U . . .
H21K H 0.3090 1.1159 -0.0099 0.182 Uiso 1 1 calc R U . . .
H21L H 0.2636 1.1656 -0.0217 0.182 Uiso 1 1 calc R U . . .
C217 C 0.1294(3) 1.0923(3) 0.25154(11) 0.1295(19) Uani 1 1 d . . . . .
H217 H 0.1341 1.1138 0.2729 0.155 Uiso 1 1 calc R U . . .
C218 C 0.1202(3) 1.0210(3) 0.25477(13) 0.140(2) Uani 1 1 d . . . . .
H218 H 0.1298 1.0072 0.2776 0.168 Uiso 1 1 calc R U . . .
C219 C 0.0623(2) 1.0078(2) 0.24297(11) 0.1215(17) Uani 1 1 d . . . . .
C220 C 0.0449(2) 1.0661(2) 0.22303(10) 0.1064(14) Uani 1 1 d . . . . .
C221 C 0.0001(2) 1.0753(2) 0.20117(11) 0.0995(14) Uani 1 1 d . . . . .
H221 H -0.0246 1.0424 0.1962 0.119 Uiso 1 1 calc R U . . .
C222 C -0.00784(19) 1.1333(2) 0.18664(10) 0.0945(12) Uani 1 1 d . . . . .
C223 C -0.04934(19) 1.15250(18) 0.15964(11) 0.0985(13) Uani 1 1 d . . . . .
H223 H -0.0848 1.1550 0.1666 0.118 Uiso 1 1 calc R U . . .
C224 C -0.03066(18) 1.21768(18) 0.14857(10) 0.0973(12) Uani 1 1 d . . . . .
H224 H -0.0605 1.2472 0.1420 0.117 Uiso 1 1 calc R U . . .
C225 C 0.0077(2) 1.2427(2) 0.17684(11) 0.1081(15) Uani 1 1 d . . . . .
C226 C 0.0272(2) 1.18415(19) 0.19502(11) 0.1000(14) Uani 1 1 d . . . . .
C227 C 0.0712(2) 1.1744(2) 0.21657(11) 0.1084(14) Uani 1 1 d . U . . .
H227 H 0.0950 1.2081 0.2223 0.130 Uiso 1 1 calc R U . . .
C228 C 0.0815(2) 1.1151(3) 0.23035(10) 0.1183(17) Uani 1 1 d . . . . .
C229 C 0.0535(3) 0.9461(2) 0.22355(14) 0.1358(18) Uani 1 1 d . . . . .
H22A H 0.0159 0.9404 0.2163 0.204 Uiso 1 1 calc R U . . .
H22B H 0.0667 0.9106 0.2372 0.204 Uiso 1 1 calc R U . . .
H22C H 0.0723 0.9482 0.2049 0.204 Uiso 1 1 calc R U . . .
C230 C 0.0304(3) 1.0063(3) 0.27172(13) 0.162(3) Uani 1 1 d . . . . .
H23A H 0.0384 1.0440 0.2849 0.242 Uiso 1 1 calc R U . . .
H23B H 0.0401 0.9689 0.2848 0.242 Uiso 1 1 calc R U . . .
H23C H -0.0072 1.0052 0.2636 0.242 Uiso 1 1 calc R U . . .
C231 C 0.0516(2) 1.2833(2) 0.16610(11) 0.1177(16) Uani 1 1 d . . . . .
H23D H 0.0741 1.2570 0.1547 0.177 Uiso 1 1 calc R U . . .
H23E H 0.0726 1.3021 0.1850 0.177 Uiso 1 1 calc R U . . .
H23F H 0.0359 1.3168 0.1518 0.177 Uiso 1 1 calc R U . . .
C232 C -0.0250(3) 1.2841(2) 0.19784(14) 0.146(2) Uani 1 1 d . . . . .
H23G H -0.0365 1.3226 0.1861 0.218 Uiso 1 1 calc R U . . .
H23H H -0.0031 1.2951 0.2181 0.218 Uiso 1 1 calc R U . . .
H23I H -0.0558 1.2604 0.2024 0.218 Uiso 1 1 calc R U . . .
C233 C 0.2949(2) 1.0586(3) 0.17150(12) 0.1125(14) Uani 1 1 d . U . . .
C234 C 0.3034(2) 0.9980(3) 0.16518(12) 0.1251(16) Uani 1 1 d . U . . .
H234 H 0.3283 0.9881 0.1513 0.150 Uiso 1 1 calc R U . . .
C235 C 0.2770(3) 0.9485(3) 0.17834(17) 0.140(2) Uani 1 1 d . U . . .
C236 C 0.2411(3) 0.9624(3) 0.19738(15) 0.1295(18) Uani 1 1 d . U . . .
H236_c H 0.2227 0.9293 0.2060 0.155 Uiso 1 1 calc R U . A 3
C237 C 0.2301(2) 1.0250(3) 0.20480(11) 0.1180(15) Uani 1 1 d . U . . .
C238 C 0.2582(2) 1.0733(2) 0.19158(11) 0.1062(14) Uani 1 1 d . U . . .
H238 H 0.2520 1.1160 0.1965 0.127 Uiso 1 1 calc R U . . .
C239 C 0.07047(13) 1.09745(15) 0.04882(8) 0.0689(8) Uani 1 1 d . . . . .
C240 C 0.05197(13) 1.03681(15) 0.04071(7) 0.0679(8) Uani 1 1 d . . . . .
H240 H 0.0682 1.0129 0.0258 0.082 Uiso 1 1 calc R U . . .
C241 C 0.01016(13) 1.01048(14) 0.05404(7) 0.0668(8) Uani 1 1 d . . . . .
C242 C -0.01311(13) 1.04494(15) 0.07633(7) 0.0679(8) Uani 1 1 d . . . . .
H242 H -0.0413 1.0272 0.0856 0.081 Uiso 1 1 calc R U . . .
C243 C 0.00463(13) 1.10575(15) 0.08527(8) 0.0690(8) Uani 1 1 d . . . . .
C244 C 0.04572(13) 1.13087(15) 0.07092(8) 0.0697(8) Uani 1 1 d . . . . .
H244 H 0.0573 1.1724 0.0764 0.084 Uiso 1 1 calc R U . . .
C245 C -0.00851(14) 0.94649(15) 0.04539(8) 0.0700(8) Uani 1 1 d . . . . .
C246 C 0.01899(14) 0.89561(15) 0.03396(7) 0.0682(8) Uani 1 1 d . . . . .
H246 H 0.0541 0.8955 0.0294 0.082 Uiso 1 1 calc R U . . .
C247 C -0.01492(15) 0.84790(16) 0.03104(8) 0.0754(9) Uani 1 1 d . . . . .
C248 C -0.01403(16) 0.77988(16) 0.01989(9) 0.0821(10) Uani 1 1 d . . . . .
H24A H -0.0451 0.7718 0.0036 0.099 Uiso 1 1 calc R U . . .
H24B H 0.0178 0.7727 0.0096 0.099 Uiso 1 1 calc R U . . .
O301 O 0.51289(15) 0.2562(2) -0.07450(11) 0.1450(13) Uani 1 1 d . U . . .
O302 O 0.54293(13) 0.3134(2) -0.11468(10) 0.1500(15) Uani 1 1 d . . . . .
O303 O 0.31373(14) 0.22388(17) -0.19657(8) 0.1192(10) Uani 1 1 d . . . . .
O304 O 0.27209(14) 0.20943(16) -0.15214(9) 0.1217(10) Uani 1 1 d . . . . .
O305 O 0.52152(10) 0.55703(17) -0.12063(6) 0.1071(9) Uani 1 1 d . . . . .
O306 O 0.45998(11) 0.60310(15) -0.09338(6) 0.0950(8) Uani 1 1 d . . . . .
O307 O 0.29446(11) 0.53403(17) -0.21962(7) 0.1073(9) Uani 1 1 d . . . . .
O308 O 0.34278(12) 0.45187(15) -0.23472(7) 0.1042(8) Uani 1 1 d . . . . .
O309 O 0.42853(11) 0.40715(12) 0.04628(6) 0.0873(7) Uani 1 1 d . . . . .
O310 O 0.32928(9) 0.45176(13) 0.06945(6) 0.0911(7) Uani 1 1 d . . . . .
O311 O 0.10264(11) 0.47976(14) -0.13284(7) 0.1044(8) Uani 1 1 d . . . . .
O312 O 0.09089(9) 0.49097(11) -0.06422(6) 0.0802(6) Uani 1 1 d . . . . .
N301 N 0.45389(13) 0.39008(15) 0.02008(8) 0.0884(9) Uani 1 1 d . . . . .
N302 N 0.13682(16) 0.4726(2) -0.15549(9) 0.1126(11) Uani 1 1 d . . . . .
B301 B 0.5200(2) 0.3143(4) -0.08695(18) 0.127(2) Uani 1 1 d . . . . .
B302 B 0.2813(2) 0.2498(3) -0.17644(16) 0.1152(18) Uani 1 1 d . . . . .
B303 B 0.48915(19) 0.5508(3) -0.09769(10) 0.0964(15) Uani 1 1 d . . . . .
B304 B 0.3028(2) 0.4701(3) -0.21868(12) 0.0985(14) Uani 1 1 d . . . . .
C301 C 0.5233(3) 0.2109(3) -0.09895(19) 0.164(2) Uani 1 1 d . U . . .
H301 H 0.5444 0.1738 -0.0899 0.197 Uiso 1 1 calc R U . . .
C302 C 0.5508(3) 0.2504(4) -0.12334(18) 0.161(2) Uani 1 1 d . U . . .
H302 H 0.5893 0.2408 -0.1203 0.193 Uiso 1 1 calc R U . . .
C303 C 0.5254(3) 0.2373(4) -0.16066(18) 0.155(2) Uani 1 1 d . U . . .
C304 C 0.4719(2) 0.2087(3) -0.15265(16) 0.1320(18) Uani 1 1 d . U . . .
C305 C 0.4287(2) 0.1985(3) -0.17439(15) 0.1323(18) Uani 1 1 d . U . . .
H305 H 0.4280 0.2086 -0.1965 0.159 Uiso 1 1 calc R U . . .
C306 C 0.3848(2) 0.1724(2) -0.16291(15) 0.1145(15) Uani 1 1 d . . . . .
C307 C 0.3320(2) 0.1648(3) -0.18186(14) 0.1213(16) Uani 1 1 d . . . . .
H307 H 0.3312 0.1302 -0.1980 0.146 Uiso 1 1 calc R U . . .
C308 C 0.2980(2) 0.1506(2) -0.15658(15) 0.1270(17) Uani 1 1 d . . . . .
H308 H 0.2721 0.1167 -0.1638 0.152 Uiso 1 1 calc R U . . .
C309 C 0.3341(3) 0.1318(3) -0.12599(18) 0.1402(19) Uani 1 1 d . . . . .
C310 C 0.3838(2) 0.1572(2) -0.13135(17) 0.1243(17) Uani 1 1 d . . . . .
C311 C 0.4298(3) 0.1665(2) -0.10847(16) 0.1373(19) Uani 1 1 d . . . . .
H311 H 0.4312 0.1555 -0.0865 0.165 Uiso 1 1 calc R U . . .
C312 C 0.4726(2) 0.1928(3) -0.12054(18) 0.1319(18) Uani 1 1 d . U . . .
C313 C 0.5204(3) 0.2939(4) -0.18159(19) 0.177(3) Uani 1 1 d . U . . .
H31A H 0.5008 0.3265 -0.1719 0.265 Uiso 1 1 calc R U . . .
H31B H 0.5016 0.2828 -0.2028 0.265 Uiso 1 1 calc R U . . .
H31C H 0.5554 0.3098 -0.1839 0.265 Uiso 1 1 calc R U . . .
C314 C 0.5544(3) 0.1833(4) -0.1735(2) 0.211(3) Uani 1 1 d . U . . .
H31D H 0.5337 0.1670 -0.1932 0.317 Uiso 1 1 calc R U . . .
H31E H 0.5600 0.1499 -0.1574 0.317 Uiso 1 1 calc R U . . .
H31F H 0.5885 0.1981 -0.1784 0.317 Uiso 1 1 calc R U . . .
C315 C 0.3172(3) 0.1507(4) -0.09554(19) 0.190(3) Uani 1 1 d . U . . .
H31G H 0.2833 0.1312 -0.0936 0.285 Uiso 1 1 calc DR U . . .
H31H H 0.3137 0.1965 -0.0950 0.285 Uiso 1 1 calc DR U . . .
H31I H 0.3434 0.1370 -0.0776 0.285 Uiso 1 1 calc DR U . . .
C316 C 0.3377(4) 0.0542(4) -0.1270(2) 0.211(3) Uani 1 1 d . U . . .
H31J H 0.3395 0.0404 -0.1490 0.317 Uiso 1 1 calc R U . . .
H31K H 0.3064 0.0361 -0.1197 0.317 Uiso 1 1 calc R U . . .
H31L H 0.3691 0.0402 -0.1129 0.317 Uiso 1 1 calc R U . . .
C317 C 0.50684(18) 0.6164(3) -0.13639(10) 0.1073(14) Uani 1 1 d . . . . .
H317 H 0.5381 0.6403 -0.1414 0.129 Uiso 1 1 calc R U . . .
C318 C 0.47651(18) 0.6528(2) -0.11375(10) 0.1060(14) Uani 1 1 d . . . . .
H318 H 0.4987 0.6852 -0.1011 0.127 Uiso 1 1 calc R U . . .
C319 C 0.4282(2) 0.6821(2) -0.13489(10) 0.1031(13) Uani 1 1 d . . . . .
C320 C 0.42213(19) 0.6387(2) -0.16331(9) 0.0961(12) Uani 1 1 d . . . . .
C321 C 0.37689(18) 0.6295(2) -0.18585(10) 0.0957(12) Uani 1 1 d . . . . .
H321 H 0.3453 0.6518 -0.1845 0.115 Uiso 1 1 calc R U . . .
C322 C 0.38051(18) 0.5862(2) -0.21020(9) 0.0958(12) Uani 1 1 d . . . . .
C323 C 0.33661(19) 0.5613(2) -0.23529(10) 0.1041(13) Uani 1 1 d . . . . .
H323 H 0.3233 0.5939 -0.2516 0.125 Uiso 1 1 calc R U . . .
C324 C 0.3611(2) 0.5048(3) -0.25033(10) 0.1116(15) Uani 1 1 d . . . . .
H324 H 0.3491 0.5030 -0.2740 0.134 Uiso 1 1 calc R U . . .
C325 C 0.42141(19) 0.5147(2) -0.24336(9) 0.1045(13) Uani 1 1 d . . . . .
C326 C 0.42669(19) 0.5551(2) -0.21323(9) 0.0958(12) Uani 1 1 d . . . . .
C327 C 0.47138(17) 0.5644(2) -0.19038(9) 0.1008(13) Uani 1 1 d . . . . .
H327 H 0.5032 0.5427 -0.1919 0.121 Uiso 1 1 calc R U . . .
C328 C 0.46772(17) 0.6062(2) -0.16546(9) 0.0899(11) Uani 1 1 d . . . . .
C329 C 0.3793(2) 0.6873(2) -0.11855(11) 0.1095(13) Uani 1 1 d . . . . .
H32A H 0.3505 0.7051 -0.1337 0.164 Uiso 1 1 calc R U . . .
H32B H 0.3865 0.7147 -0.0997 0.164 Uiso 1 1 calc R U . . .
H32C H 0.3693 0.6454 -0.1118 0.164 Uiso 1 1 calc R U . . .
C330 C 0.4433(3) 0.7500(2) -0.14545(13) 0.1364(19) Uani 1 1 d . . . . .
H33A H 0.4761 0.7480 -0.1548 0.205 Uiso 1 1 calc R U . . .
H33B H 0.4481 0.7778 -0.1267 0.205 Uiso 1 1 calc R U . . .
H33C H 0.4152 0.7665 -0.1615 0.205 Uiso 1 1 calc R U . . .
C331 C 0.4502(2) 0.4525(3) -0.23887(13) 0.1302(17) Uani 1 1 d . . . . .
H33D H 0.4450 0.4290 -0.2591 0.195 Uiso 1 1 calc R U . . .
H33E H 0.4365 0.4280 -0.2222 0.195 Uiso 1 1 calc R U . . .
H33F H 0.4878 0.4602 -0.2324 0.195 Uiso 1 1 calc R U . . .
C332 C 0.4403(2) 0.5523(3) -0.27049(10) 0.1390(19) Uani 1 1 d . . . . .
H33G H 0.4768 0.5653 -0.2640 0.209 Uiso 1 1 calc R U . . .
H33H H 0.4181 0.5896 -0.2751 0.209 Uiso 1 1 calc R U . . .
H33I H 0.4380 0.5261 -0.2898 0.209 Uiso 1 1 calc R U . . .
C333 C 0.50364(15) 0.3763(3) -0.07231(11) 0.1009(13) Uani 1 1 d . . . . .
C334 C 0.48227(14) 0.3771(2) -0.04364(10) 0.0915(11) Uani 1 1 d . . . . .
H334 H 0.4811 0.3395 -0.0316 0.110 Uiso 1 1 calc R U . . .
C335 C 0.46245(13) 0.43331(19) -0.03225(9) 0.0796(10) Uani 1 1 d . . . . .
C336 C 0.46431(13) 0.48830(19) -0.04983(8) 0.0781(9) Uani 1 1 d . . . . .
H336 H 0.4503 0.5259 -0.0423 0.094 Uiso 1 1 calc R U . . .
C337 C 0.48629(14) 0.4897(2) -0.07847(9) 0.0853(10) Uani 1 1 d . . . . .
C338 C 0.50525(15) 0.4328(3) -0.08898(10) 0.1018(14) Uani 1 1 d . . . . .
H338 H 0.5200 0.4326 -0.1085 0.122 Uiso 1 1 calc R U . . .
C339 C 0.26195(19) 0.3171(2) -0.17990(11) 0.1038(13) Uani 1 1 d . . . . .
C340 C 0.22344(19) 0.3401(2) -0.16294(11) 0.1067(13) Uani 1 1 d . . . . .
H340 H 0.2070 0.3121 -0.1499 0.128 Uiso 1 1 calc R U . . .
C341 C 0.20807(18) 0.4030(2) -0.16442(11) 0.1024(13) Uani 1 1 d . . . . .
C342 C 0.23298(17) 0.4448(2) -0.18257(10) 0.0981(12) Uani 1 1 d . . . . .
H342 H 0.2234 0.4879 -0.1831 0.118 Uiso 1 1 calc R U . . .
C343 C 0.27180(19) 0.4244(3) -0.19998(11) 0.1084(14) Uani 1 1 d . . . . .
C344 C 0.2852(2) 0.3597(3) -0.19854(11) 0.1065(13) Uani 1 1 d . . . . .
H344 H 0.3111 0.3450 -0.2108 0.128 Uiso 1 1 calc R U . . .
C345 C 0.44111(14) 0.43497(17) -0.00149(8) 0.0752(9) Uani 1 1 d . . . . .
C346 C 0.40907(13) 0.48051(17) 0.00949(8) 0.0737(9) Uani 1 1 d . . . . .
H346 H 0.3953 0.5172 -0.0015 0.088 Uiso 1 1 calc R U . . .
C347 C 0.40182(14) 0.46139(18) 0.03885(8) 0.0770(9) Uani 1 1 d . . . . .
C348 C 0.37440(13) 0.48753(19) 0.06431(9) 0.0821(10) Uani 1 1 d . . . . .
H34A H 0.3991 0.4892 0.0846 0.099 Uiso 1 1 calc R U . . .
H34B H 0.3633 0.5311 0.0585 0.099 Uiso 1 1 calc R U . . .
C349 C 0.16690(17) 0.4245(2) -0.14534(11) 0.0982(12) Uani 1 1 d . . . . .
C350 C 0.15456(17) 0.39982(19) -0.11666(10) 0.0899(11) Uani 1 1 d . . . . .
H350 H 0.1710 0.3656 -0.1047 0.108 Uiso 1 1 calc R U . . .
C351 C 0.11439(16) 0.43485(18) -0.10962(10) 0.0865(11) Uani 1 1 d . . . . .
C352 C 0.08281(14) 0.43571(17) -0.08269(9) 0.0829(10) Uani 1 1 d . . . . .
H35A H 0.0451 0.4322 -0.0915 0.099 Uiso 1 1 calc R U . . .
H35B H 0.0923 0.3989 -0.0687 0.099 Uiso 1 1 calc R U . . .
C901_e C 0.1775(3) 0.6168(3) 0.03968(18) 0.0977(10) Uani 0.5 1 d D . P B 5
C902_e C 0.1286(3) 0.6061(4) 0.0298(2) 0.0977(10) Uani 0.5 1 d D . P B 5
H902_e H 0.1126 0.6258 0.0105 0.117 Uiso 0.5 1 calc R U P B 5
C903_e C 0.0978(3) 0.5662(3) 0.04651(19) 0.0977(10) Uani 0.5 1 d D . P B 5
H903_e H 0.0612 0.5621 0.0394 0.117 Uiso 0.5 1 calc R U P B 5
C904_e C 0.1203(3) 0.5343(4) 0.07234(19) 0.0977(10) Uani 0.5 1 d D . P B 5
H904_e H 0.1002 0.5062 0.0832 0.117 Uiso 0.5 1 calc R U P B 5
C905_e C 0.1756(3) 0.5433(3) 0.08338(18) 0.0977(10) Uani 0.5 1 d D . P B 5
H905_e H 0.1925 0.5193 0.1010 0.117 Uiso 0.5 1 calc R U P B 5
C906_e C 0.2029(3) 0.5851(4) 0.0690(2) 0.0977(10) Uani 0.5 1 d D . P B 5
H906_e H 0.2383 0.5944 0.0775 0.117 Uiso 0.5 1 calc R U P B 5
C907_e C 0.2130(4) 0.6606(4) 0.0243(2) 0.0977(10) Uani 0.5 1 d D . P B 5
H90A_e H 0.1997 0.6649 0.0013 0.147 Uiso 0.5 1 calc R U P B 5
H90B_e H 0.2486 0.6433 0.0269 0.147 Uiso 0.5 1 calc R U P B 5
H90C_e H 0.2135 0.7019 0.0346 0.147 Uiso 0.5 1 calc R U P B 5
C91_f C 0.1589(4) 0.5759(4) 0.0601(2) 0.1313(15) Uani 0.5 1 d D . P C 6
C92_f C 0.2083(4) 0.5999(6) 0.0625(3) 0.1313(15) Uani 0.5 1 d D . P C 6
H92_f H 0.2331 0.5827 0.0791 0.158 Uiso 0.5 1 calc R U P C 6
C93_f C 0.2262(4) 0.6427(5) 0.0453(3) 0.1313(15) Uani 0.5 1 d D . P C 6
H93_f H 0.2599 0.6613 0.0504 0.158 Uiso 0.5 1 calc R U P C 6
C94_f C 0.1857(4) 0.6608(5) 0.0146(2) 0.1313(15) Uani 0.5 1 d D . P C 6
H94_f H 0.1949 0.6893 -0.0010 0.158 Uiso 0.5 1 calc R U P C 6
C95_f C 0.1426(4) 0.6370(5) 0.0118(2) 0.1313(15) Uani 0.5 1 d D . P C 6
H95_f H 0.1192 0.6481 -0.0069 0.158 Uiso 0.5 1 calc R U P C 6
C96_f C 0.1220(4) 0.5932(6) 0.0339(3) 0.1313(15) Uani 0.5 1 d D . P C 6
H96_f H 0.0869 0.5779 0.0306 0.158 Uiso 0.5 1 calc R U P C 6
C97_f C 0.1421(5) 0.5311(5) 0.0846(3) 0.1313(15) Uani 0.5 1 d D . P C 6
H97A_f H 0.1366 0.5545 0.1039 0.197 Uiso 0.5 1 calc R U P C 6
H97B_f H 0.1694 0.4993 0.0902 0.197 Uiso 0.5 1 calc R U P C 6
H97C_f H 0.1093 0.5104 0.0755 0.197 Uiso 0.5 1 calc R U P C 6
C910_g C 0.16093(18) 1.02468(19) 0.11310(10) 0.1264(9) Uani 0.8 1 d DG . P D 7
C911_g C 0.12291(18) 1.02360(19) 0.13346(11) 0.1264(9) Uani 0.8 1 d DG . P D 7
H911_g H 0.1052 0.9855 0.1368 0.152 Uiso 0.8 1 calc R U P D 7
C912_g C 0.11079(17) 1.0783(2) 0.14896(10) 0.1264(9) Uani 0.8 1 d DG . P D 7
H912_g H 0.0848 1.0775 0.1629 0.152 Uiso 0.8 1 calc R U P D 7
C913_g C 0.1367(2) 1.13400(19) 0.14409(11) 0.1264(9) Uani 0.8 1 d DG . P D 7
H913_g H 0.1284 1.1714 0.1547 0.152 Uiso 0.8 1 calc R U P D 7
C914_g C 0.1747(2) 1.13508(19) 0.12372(12) 0.1264(9) Uani 0.8 1 d DG . P D 7
H914_g H 0.1924 1.1732 0.1204 0.152 Uiso 0.8 1 calc R U P D 7
C915_g C 0.18684(17) 1.0804(2) 0.10823(10) 0.1264(9) Uani 0.8 1 d DG . P D 7
H915_g H 0.2128 1.0812 0.0943 0.152 Uiso 0.8 1 calc R U P D 7
C916_g C 0.1723(3) 0.9664(3) 0.09466(15) 0.1264(9) Uani 0.8 1 d D . P D 7
H91A_g H 0.1457 0.9343 0.0968 0.190 Uiso 0.8 1 calc R U P D 7
H91B_g H 0.2071 0.9500 0.1033 0.190 Uiso 0.8 1 calc R U P D 7
H91C_g H 0.1715 0.9769 0.0719 0.190 Uiso 0.8 1 calc R U P D 7
C950_h C 0.1542(4) 1.0657(3) 0.1260(3) 0.0742(19) Uani 0.2 1 d DG . P E 8
C951_h C 0.1914(4) 1.0354(4) 0.1105(3) 0.0742(19) Uani 0.2 1 d G . P E 8
H951_h H 0.2199 1.0586 0.1042 0.089 Uiso 0.2 1 calc R U P E 8
C952_h C 0.1870(4) 0.9714(4) 0.1042(3) 0.0742(19) Uani 0.2 1 d G . P E 8
H952_h H 0.2125 0.9507 0.0936 0.089 Uiso 0.2 1 calc R U P E 8
C953_h C 0.1455(4) 0.9375(3) 0.1134(3) 0.0742(19) Uani 0.2 1 d G . P E 8
H953_h H 0.1424 0.8937 0.1091 0.089 Uiso 0.2 1 calc R U P E 8
C954_h C 0.1082(4) 0.9677(4) 0.1288(3) 0.0742(19) Uani 0.2 1 d G . P E 8
H954_h H 0.0798 0.9446 0.1351 0.089 Uiso 0.2 1 calc R U P E 8
C955_h C 0.1126(4) 1.0318(4) 0.1351(3) 0.0742(19) Uani 0.2 1 d G . P E 8
H955_h H 0.0872 1.0525 0.1457 0.089 Uiso 0.2 1 calc R U P E 8
C956_h C 0.1609(7) 1.1360(5) 0.1324(5) 0.067(4) Uani 0.2 1 d D . P E 8
H95A_h H 0.1983 1.1464 0.1361 0.101 Uiso 0.2 1 calc R U P E 8
H95B_h H 0.1450 1.1471 0.1515 0.101 Uiso 0.2 1 calc R U P E 8
H95C_h H 0.1436 1.1595 0.1138 0.101 Uiso 0.2 1 calc R U P E 8
C920_i C 0.3524(3) 0.4463(4) -0.1155(2) 0.1464(18) Uani 0.5 1 d DG . P F 9
C921_i C 0.3798(3) 0.4630(3) -0.1404(2) 0.1464(18) Uani 0.5 1 d G . P F 9
H921_i H 0.3795 0.5054 -0.1476 0.176 Uiso 0.5 1 calc R U P F 9
C922_i C 0.4076(3) 0.4177(5) -0.15487(17) 0.1464(18) Uani 0.5 1 d G . P F 9
H922_i H 0.4263 0.4292 -0.1719 0.176 Uiso 0.5 1 calc R U P F 9
C923_i C 0.4080(3) 0.3557(4) -0.1444(2) 0.1464(18) Uani 0.5 1 d G . P F 9
H923_i H 0.4270 0.3248 -0.1543 0.176 Uiso 0.5 1 calc R U P F 9
C924_i C 0.3806(3) 0.3390(4) -0.1195(2) 0.1464(18) Uani 0.5 1 d G . P F 9
H924_i H 0.3809 0.2966 -0.1123 0.176 Uiso 0.5 1 calc R U P F 9
C925_i C 0.3528(3) 0.3843(5) -0.10505(17) 0.1464(18) Uani 0.5 1 d G . P F 9
H925_i H 0.3341 0.3728 -0.0880 0.176 Uiso 0.5 1 calc R U P F 9
C926_i C 0.3248(4) 0.5035(5) -0.1041(3) 0.1464(18) Uani 0.5 1 d D . P F 9
H92A_i H 0.3509 0.5328 -0.0933 0.220 Uiso 0.5 1 calc R U P F 9
H92B_i H 0.3012 0.4902 -0.0891 0.220 Uiso 0.5 1 calc R U P F 9
H92C_i H 0.3044 0.5244 -0.1227 0.220 Uiso 0.5 1 calc R U P F 9
C960_j C 0.3640(4) 0.4046(4) -0.1215(3) 0.128(2) Uani 0.35 1 d DG . P G 10
C961_j C 0.3283(4) 0.4015(4) -0.0997(2) 0.128(2) Uani 0.35 1 d G . P G 10
H961_j H 0.3234 0.3631 -0.0889 0.154 Uiso 0.35 1 calc R U P G 10
C962_j C 0.2997(4) 0.4545(5) -0.0936(2) 0.128(2) Uani 0.35 1 d G . P G 10
H962_j H 0.2752 0.4523 -0.0788 0.154 Uiso 0.35 1 calc R U P G 10
C963_j C 0.3068(4) 0.5106(4) -0.1094(3) 0.128(2) Uani 0.35 1 d G . P G 10
H963_j H 0.2872 0.5468 -0.1053 0.154 Uiso 0.35 1 calc R U P G 10
C964_j C 0.3425(4) 0.5137(4) -0.1312(2) 0.128(2) Uani 0.35 1 d G . P G 10
H964_j H 0.3474 0.5520 -0.1420 0.154 Uiso 0.35 1 calc R U P G 10
C965_j C 0.3711(4) 0.4607(5) -0.1372(2) 0.128(2) Uani 0.35 1 d G . P G 10
H965_j H 0.3956 0.4628 -0.1521 0.154 Uiso 0.35 1 calc R U P G 10
C966_j C 0.3922(7) 0.3470(7) -0.1319(4) 0.128(2) Uani 0.35 1 d D . P G 10
H96A_j H 0.4282 0.3461 -0.1205 0.192 Uiso 0.35 1 calc R U P G 10
H96B_j H 0.3930 0.3490 -0.1551 0.192 Uiso 0.35 1 calc R U P G 10
H96C_j H 0.3736 0.3090 -0.1268 0.192 Uiso 0.35 1 calc R U P G 10
C930 C 0.2300(2) 0.3086(3) -0.04629(14) 0.1390(13) Uani 0.6 1 d DG . P . .
C931 C 0.2414(2) 0.2729(3) -0.07209(16) 0.1390(13) Uani 0.6 1 d G . P . .
H931 H 0.2758 0.2736 -0.0778 0.167 Uiso 0.6 1 calc DR U P . .
C932 C 0.2026(3) 0.2363(2) -0.08948(13) 0.1390(13) Uani 0.6 1 d G . P . .
H932 H 0.2104 0.2119 -0.1071 0.167 Uiso 0.6 1 calc R U P . .
C933 C 0.1523(2) 0.2353(3) -0.08108(14) 0.1390(13) Uani 0.6 1 d G . P . .
H933 H 0.1258 0.2103 -0.0930 0.167 Uiso 0.6 1 calc R U P . .
C934 C 0.1409(2) 0.2710(3) -0.05528(16) 0.1390(13) Uani 0.6 1 d G . P . .
H934 H 0.1065 0.2704 -0.0495 0.167 Uiso 0.6 1 calc R U P . .
C935 C 0.1797(3) 0.3077(3) -0.03789(13) 0.1390(13) Uani 0.6 1 d G . P . .
H935 H 0.1719 0.3321 -0.0203 0.167 Uiso 0.6 1 calc R U P . .
C936 C 0.2796(3) 0.3389(4) -0.0277(2) 0.1390(13) Uani 0.6 1 d D . P . .
H93A H 0.2971 0.3088 -0.0121 0.208 Uiso 0.6 1 calc R U P . .
H93B H 0.2698 0.3764 -0.0164 0.208 Uiso 0.6 1 calc R U P . .
H93C H 0.3035 0.3510 -0.0428 0.208 Uiso 0.6 1 calc R U P . .

loop_
_atom_site_aniso_label
_atom_site_aniso_U_11
_atom_site_aniso_U_22
_atom_site_aniso_U_33
_atom_site_aniso_U_23
_atom_site_aniso_U_13
_atom_site_aniso_U_12
O101 0.0662(14) 0.0792(14) 0.0771(14) 0.0043(12) 0.0022(11) -0.0086(12)
O102 0.0540(13) 0.0806(14) 0.0794(13) 0.0056(11) 0.0066(11) -0.0015(11)
O103 0.0783(17) 0.0749(14) 0.0944(17) -0.0044(13) 0.0065(13) 0.0045(12)
O104 0.0692(16) 0.0770(14) 0.1087(18) 0.0118(13) 0.0105(15) 0.0101(12)
O105 0.0751(16) 0.0652(13) 0.0796(14) -0.0065(11) 0.0024(12) 0.0044(11)
O106 0.0872(17) 0.0716(14) 0.0884(15) -0.0028(12) -0.0157(14) -0.0080(12)
O107 0.0541(13) 0.0725(13) 0.0849(15) 0.0071(11) 0.0182(11) 0.0019(10)
O108 0.0602(15) 0.0879(15) 0.0763(13) -0.0100(11) 0.0154(12) -0.0038(11)
B101 0.065(3) 0.083(2) 0.068(2) -0.003(2) 0.009(2) 0.004(2)
B102 0.068(3) 0.071(2) 0.097(3) -0.009(2) 0.009(2) 0.011(2)
B103 0.080(3) 0.059(2) 0.088(3) -0.020(2) 0.000(2) -0.003(2)
B104 0.056(2) 0.074(2) 0.079(3) -0.011(2) 0.015(2) 0.0040(18)
C101 0.065(2) 0.086(2) 0.080(2) 0.0106(18) 0.0104(18) -0.0070(18)
C102 0.059(2) 0.079(2) 0.091(2) 0.0098(18) 0.0169(18) -0.0005(17)
C103 0.055(2) 0.077(2) 0.089(2) 0.0008(18) 0.0031(17) -0.0006(16)
C104 0.059(2) 0.077(2) 0.077(2) 0.0089(18) 0.0009(17) -0.0022(16)
C105 0.064(2) 0.0684(19) 0.090(2) 0.0043(18) -0.0003(18) -0.0066(17)
C106 0.069(2) 0.070(2) 0.092(2) 0.0121(18) 0.006(2) 0.0007(18)
C107 0.079(3) 0.066(2) 0.106(3) -0.003(2) 0.010(2) 0.0019(18)
C108 0.078(3) 0.072(2) 0.115(3) 0.007(2) 0.016(2) 0.0098(19)
C109 0.078(3) 0.075(2) 0.103(3) 0.009(2) 0.004(2) 0.0130(19)
C110 0.061(2) 0.070(2) 0.093(2) 0.0126(19) 0.0047(19) 0.0036(16)
C111 0.067(2) 0.078(2) 0.080(2) 0.0150(19) 0.0046(18) -0.0026(18)
C112 0.059(2) 0.071(2) 0.082(2) 0.0081(17) 0.0094(18) -0.0054(16)
C113 0.074(2) 0.096(2) 0.089(2) 0.000(2) -0.008(2) 0.016(2)
C114 0.062(2) 0.100(3) 0.127(3) -0.012(2) 0.017(2) -0.0083(19)
C115 0.060(2) 0.108(3) 0.126(3) 0.000(2) -0.007(2) 0.008(2)
C116 0.116(4) 0.091(3) 0.118(3) 0.029(2) 0.003(3) 0.031(2)
C117 0.068(2) 0.0638(19) 0.103(3) -0.0041(18) 0.001(2) 0.0080(17)
C118 0.073(3) 0.075(2) 0.123(3) 0.008(2) -0.002(2) 0.0033(19)
C119 0.077(3) 0.071(2) 0.139(4) 0.024(2) -0.026(2) -0.001(2)
C120 0.086(3) 0.067(2) 0.103(3) 0.0077(19) -0.014(2) -0.005(2)
C121 0.071(2) 0.0564(18) 0.095(2) -0.0116(18) -0.0004(19) -0.0024(16)
C122 0.081(3) 0.0549(17) 0.090(2) -0.0101(16) -0.011(2) 0.0026(17)
C123 0.075(2) 0.0599(19) 0.107(3) -0.0117(19) -0.008(2) -0.0035(17)
C124 0.073(2) 0.0619(19) 0.082(2) -0.0073(17) -0.0097(19) -0.0031(17)
C125 0.075(2) 0.0589(18) 0.081(2) -0.0040(15) -0.0009(19) 0.0052(17)
C126 0.066(2) 0.0585(18) 0.095(2) -0.0090(18) -0.0007(19) 0.0019(16)
C127 0.073(2) 0.0666(19) 0.074(2) -0.0029(16) 0.0040(17) 0.0028(16)
C128 0.094(3) 0.069(2) 0.076(2) -0.0010(17) 0.000(2) -0.0034(19)
C129 0.081(3) 0.080(2) 0.074(2) -0.0029(17) -0.0036(18) -0.0078(18)
C130 0.058(2) 0.0691(19) 0.0682(19) 0.0015(15) 0.0004(16) -0.0068(16)
C131 0.0473(17) 0.0680(18) 0.083(2) 0.0073(17) 0.0007(16) 0.0016(15)
C132 0.0540(19) 0.0597(17) 0.0716(19) 0.0015(15) 0.0074(16) -0.0014(14)
C133 0.058(2) 0.0661(18) 0.088(2) -0.0022(16) 0.0154(18) 0.0032(15)
C134 0.067(2) 0.0651(18) 0.079(2) -0.0045(16) 0.0274(18) -0.0113(15)
C135 0.0513(18) 0.0719(19) 0.0724(19) -0.0042(16) 0.0063(15) -0.0027(15)
C136 0.0555(19) 0.0628(17) 0.0661(18) -0.0054(15) 0.0087(15) -0.0068(15)
C137 0.0506(17) 0.0684(18) 0.0680(19) 0.0017(15) 0.0060(15) -0.0023(14)
C138 0.060(2) 0.0645(18) 0.0651(18) -0.0025(15) 0.0057(16) -0.0008(15)
C139 0.078(3) 0.095(3) 0.106(3) -0.005(2) -0.021(2) -0.014(2)
C140 0.102(3) 0.090(2) 0.077(2) 0.0021(19) 0.000(2) -0.004(2)
C141 0.070(2) 0.096(2) 0.072(2) -0.0146(18) 0.0110(17) 0.0000(19)
C142 0.062(2) 0.086(2) 0.083(2) -0.0204(18) 0.0133(17) -0.0161(17)
C143 0.058(2) 0.083(2) 0.077(2) -0.0036(18) 0.0144(18) 0.0005(16)
C144 0.055(2) 0.098(2) 0.075(2) 0.0050(18) 0.0126(18) -0.0034(18)
C145 0.067(2) 0.101(2) 0.076(2) -0.002(2) 0.0131(19) -0.0098(19)
C146 0.054(2) 0.091(2) 0.069(2) 0.0058(18) 0.0081(16) -0.0027(16)
C147 0.056(2) 0.078(2) 0.071(2) -0.0051(17) 0.0129(17) 0.0013(16)
C148 0.052(2) 0.0747(19) 0.075(2) -0.0059(17) 0.0075(16) 0.0005(15)
C149 0.063(2) 0.0708(19) 0.081(2) 0.0056(16) 0.0048(18) 0.0061(16)
C150 0.049(2) 0.074(2) 0.087(2) 0.0000(18) 0.0025(17) 0.0059(16)
C151 0.0480(19) 0.077(2) 0.088(2) 0.0028(18) 0.0124(17) 0.0038(15)
C152 0.057(2) 0.0751(19) 0.073(2) -0.0031(17) 0.0135(17) 0.0048(16)
O201 0.097(2) 0.151(3) 0.149(3) 0.046(2) 0.013(2) 0.043(2)
O202 0.087(2) 0.136(3) 0.111(2) 0.0167(19) -0.0077(17) -0.0071(19)
O203 0.0699(15) 0.0690(14) 0.0868(15) 0.0109(11) 0.0183(12) 0.0043(11)
O204 0.0956(18) 0.0730(14) 0.0817(14) 0.0038(12) 0.0299(14) -0.0038(13)
O205 0.148(3) 0.147(3) 0.0777(17) 0.0025(18) -0.0031(19) -0.064(2)
O206 0.148(3) 0.132(3) 0.094(2) 0.0234(19) -0.004(2) -0.030(2)
O207 0.0837(17) 0.0866(15) 0.0944(16) -0.0156(13) 0.0333(14) -0.0131(13)
O208 0.0944(18) 0.0713(14) 0.0862(15) -0.0080(12) 0.0302(14) -0.0060(12)
O209 0.0748(17) 0.0770(15) 0.126(2) -0.0207(14) 0.0073(15) -0.0099(13)
O210 0.0818(17) 0.0694(13) 0.1022(17) 0.0026(13) -0.0197(14) -0.0062(12)
N201 0.075(2) 0.0690(18) 0.130(3) -0.0221(17) 0.0101(19) -0.0078(15)
B201 0.093(4) 0.141(5) 0.110(4) 0.030(4) -0.017(3) 0.012(4)
B202 0.080(3) 0.073(2) 0.065(2) 0.0105(19) 0.015(2) 0.007(2)
B204 0.071(3) 0.075(3) 0.089(3) 0.005(2) 0.010(2) 0.003(2)
B203 0.152(6) 0.116(4) 0.080(3) 0.017(3) -0.029(4) -0.049(4)
C249_a 0.077(7) 0.117(6) 0.134(8) 0.016(6) -0.036(5) 0.007(5)
C250_a 0.090(7) 0.151(8) 0.115(7) 0.031(6) -0.042(4) 0.011(6)
C251_a 0.047(5) 0.137(7) 0.113(7) 0.008(5) -0.044(4) -0.008(4)
O211_a 0.107(5) 0.106(4) 0.244(9) 0.016(5) 0.037(5) 0.006(4)
O212_a 0.078(3) 0.096(3) 0.160(5) 0.035(3) -0.026(3) -0.004(2)
N202_a 0.105(6) 0.111(5) 0.192(9) 0.009(5) 0.016(5) 0.003(5)
C252_a 0.088(5) 0.092(4) 0.184(7) 0.021(4) -0.026(4) 0.013(3)
C649_b 0.119(6) 0.078(4) 0.084(4) 0.009(3) 0.008(4) 0.007(4)
C650_b 0.119(6) 0.078(4) 0.084(4) 0.009(3) 0.008(4) 0.007(4)
C651_b 0.119(6) 0.078(4) 0.084(4) 0.009(3) 0.008(4) 0.007(4)
O601_b 0.119(6) 0.078(4) 0.084(4) 0.009(3) 0.008(4) 0.007(4)
N601_b 0.119(6) 0.078(4) 0.084(4) 0.009(3) 0.008(4) 0.007(4)
C849_c 0.072(4) 0.086(3) 0.097(4) 0.009(3) 0.006(3) -0.001(3)
C850_c 0.072(4) 0.086(3) 0.097(4) 0.009(3) 0.006(3) -0.001(3)
C851_c 0.072(4) 0.086(3) 0.097(4) 0.009(3) 0.006(3) -0.001(3)
O801_c 0.072(4) 0.086(3) 0.097(4) 0.009(3) 0.006(3) -0.001(3)
O812_c 0.072(4) 0.086(3) 0.097(4) 0.009(3) 0.006(3) -0.001(3)
N801_c 0.072(4) 0.086(3) 0.097(4) 0.009(3) 0.006(3) -0.001(3)
C852_c 0.088(11) 0.069(8) 0.092(11) 0.007(8) 0.014(9) -0.009(7)
C201 0.073(3) 0.141(4) 0.155(4) 0.036(4) 0.008(3) 0.012(3)
C202 0.077(3) 0.129(4) 0.144(4) 0.026(3) 0.001(3) -0.007(3)
C203 0.065(3) 0.116(3) 0.138(4) 0.010(3) 0.013(3) -0.015(2)
C204 0.059(2) 0.086(2) 0.113(3) 0.020(2) 0.025(2) -0.003(2)
C205 0.058(2) 0.0663(19) 0.107(3) 0.013(2) 0.022(2) 0.0003(16)
C206 0.077(2) 0.064(2) 0.097(3) 0.0199(19) 0.034(2) 0.0064(18)
C207 0.081(3) 0.073(2) 0.083(2) 0.0182(17) 0.027(2) 0.0038(17)
C208 0.100(3) 0.080(2) 0.088(2) 0.0146(19) 0.034(2) -0.003(2)
C209 0.105(3) 0.074(2) 0.113(3) 0.007(2) 0.053(3) 0.003(2)
C210 0.085(3) 0.071(2) 0.109(3) 0.023(2) 0.044(2) 0.005(2)
C211 0.072(3) 0.088(3) 0.135(4) 0.036(3) 0.047(3) 0.023(2)
C212 0.068(3) 0.101(3) 0.120(3) 0.024(3) 0.035(3) 0.010(2)
C213 0.082(3) 0.127(3) 0.122(3) -0.009(3) 0.018(3) -0.014(2)
C214 0.084(3) 0.116(3) 0.183(5) 0.010(3) 0.020(3) -0.025(3)
C215 0.128(4) 0.077(2) 0.149(4) -0.003(2) 0.061(3) 0.006(2)
C216 0.149(4) 0.105(3) 0.130(4) 0.015(3) 0.085(3) 0.000(3)
C217 0.169(5) 0.146(4) 0.068(3) -0.008(3) -0.003(3) -0.059(4)
C218 0.161(6) 0.164(5) 0.084(3) 0.024(3) -0.019(4) -0.053(4)
C219 0.166(5) 0.122(4) 0.080(3) 0.006(3) 0.030(3) -0.044(3)
C220 0.141(4) 0.116(3) 0.063(2) -0.007(2) 0.018(3) -0.046(3)
C221 0.132(4) 0.092(3) 0.087(3) -0.015(2) 0.057(3) -0.043(3)
C222 0.118(4) 0.093(3) 0.079(2) -0.019(2) 0.039(3) -0.030(3)
C223 0.104(3) 0.088(3) 0.113(3) -0.023(2) 0.048(3) -0.024(2)
C224 0.108(3) 0.086(2) 0.109(3) -0.007(2) 0.050(3) -0.014(2)
C225 0.140(4) 0.093(3) 0.102(3) -0.027(2) 0.052(3) -0.038(3)
C226 0.139(4) 0.088(3) 0.080(3) -0.012(2) 0.040(3) -0.038(3)
C227 0.147(4) 0.105(3) 0.075(2) -0.011(2) 0.024(3) -0.048(3)
C228 0.163(5) 0.130(4) 0.064(2) -0.011(3) 0.023(3) -0.046(4)
C229 0.154(5) 0.120(4) 0.136(4) 0.017(3) 0.028(4) -0.030(3)
C230 0.230(7) 0.165(5) 0.101(3) 0.036(3) 0.062(4) -0.044(5)
C231 0.161(5) 0.091(3) 0.109(3) -0.012(2) 0.046(3) -0.045(3)
C232 0.202(6) 0.116(4) 0.139(4) -0.039(3) 0.093(4) -0.029(4)
C233 0.106(3) 0.128(4) 0.095(3) 0.013(3) -0.014(3) 0.006(3)
C234 0.123(4) 0.131(4) 0.106(3) 0.011(3) -0.036(3) 0.016(3)
C235 0.145(5) 0.121(4) 0.130(4) 0.001(4) -0.060(4) 0.009(4)
C236 0.135(4) 0.112(4) 0.122(4) 0.008(3) -0.047(3) -0.013(3)
C237 0.117(4) 0.135(4) 0.089(3) 0.014(3) -0.029(3) -0.017(3)
C238 0.110(3) 0.107(3) 0.092(3) 0.021(2) -0.020(3) -0.019(3)
C239 0.065(2) 0.0683(19) 0.0712(19) 0.0114(16) 0.0038(16) 0.0018(16)
C240 0.073(2) 0.071(2) 0.0580(17) 0.0054(15) 0.0034(16) 0.0069(17)
C241 0.061(2) 0.0676(19) 0.0688(19) 0.0039(16) -0.0026(16) 0.0035(16)
C242 0.061(2) 0.071(2) 0.0708(19) 0.0019(16) 0.0055(16) 0.0057(16)
C243 0.066(2) 0.069(2) 0.0703(19) 0.0036(16) 0.0027(16) 0.0034(16)
C244 0.070(2) 0.0667(18) 0.0723(19) 0.0071(16) 0.0083(17) 0.0071(16)
C245 0.064(2) 0.072(2) 0.0716(19) 0.0007(16) 0.0024(16) -0.0002(17)
C246 0.065(2) 0.0674(19) 0.0694(19) 0.0003(15) -0.0004(16) 0.0029(17)
C247 0.071(2) 0.076(2) 0.075(2) -0.0035(17) -0.0027(18) 0.0040(19)
C248 0.082(3) 0.074(2) 0.083(2) -0.0114(19) -0.0106(19) 0.0011(18)
O301 0.109(3) 0.135(3) 0.178(3) -0.059(3) -0.020(2) 0.013(2)
O302 0.082(2) 0.202(4) 0.170(3) -0.099(3) 0.030(2) -0.022(2)
O303 0.112(2) 0.123(3) 0.124(2) -0.035(2) 0.024(2) -0.014(2)
O304 0.120(3) 0.111(2) 0.141(3) -0.020(2) 0.041(2) -0.0247(19)
O305 0.0694(17) 0.178(3) 0.0725(15) 0.0099(18) 0.0042(13) -0.0119(18)
O306 0.0809(18) 0.133(2) 0.0699(15) 0.0061(15) 0.0080(13) -0.0181(17)
O307 0.085(2) 0.142(3) 0.0884(17) 0.0109(17) -0.0086(15) -0.0063(18)
O308 0.101(2) 0.130(2) 0.0783(16) 0.0019(16) 0.0041(16) -0.0090(18)
O309 0.0892(18) 0.0904(17) 0.0772(15) 0.0104(13) -0.0056(14) -0.0058(14)
O310 0.0624(15) 0.133(2) 0.0737(14) 0.0205(14) -0.0033(12) -0.0234(14)
O311 0.0880(19) 0.119(2) 0.1050(19) 0.0242(17) 0.0111(17) 0.0111(16)
O312 0.0593(15) 0.0771(14) 0.0995(16) 0.0048(13) -0.0050(13) 0.0020(11)
N301 0.092(2) 0.089(2) 0.0797(19) -0.0018(17) -0.0031(17) -0.0045(17)
N302 0.096(3) 0.138(3) 0.102(2) 0.016(2) 0.012(2) 0.015(2)
B301 0.066(3) 0.173(7) 0.134(5) -0.066(5) -0.015(3) -0.004(4)
B302 0.102(4) 0.118(4) 0.123(4) -0.038(4) 0.007(4) -0.012(3)
B303 0.059(3) 0.164(5) 0.062(2) -0.004(3) -0.007(2) -0.016(3)
B304 0.089(4) 0.112(4) 0.088(3) -0.007(3) -0.011(3) -0.004(3)
C301 0.133(5) 0.160(5) 0.191(5) -0.072(5) -0.005(4) 0.026(4)
C302 0.104(4) 0.191(5) 0.184(5) -0.068(5) 0.008(4) 0.010(4)
C303 0.121(4) 0.180(5) 0.164(5) -0.080(4) 0.017(4) -0.003(4)
C304 0.100(4) 0.157(4) 0.139(4) -0.061(4) 0.017(3) 0.005(3)
C305 0.097(4) 0.145(4) 0.156(4) -0.072(3) 0.021(3) -0.005(3)
C306 0.099(4) 0.110(3) 0.137(4) -0.053(3) 0.025(3) -0.005(3)
C307 0.104(4) 0.122(4) 0.140(4) -0.051(3) 0.024(3) -0.017(3)
C308 0.122(4) 0.103(3) 0.158(5) -0.031(3) 0.028(4) -0.016(3)
C309 0.127(5) 0.125(4) 0.168(6) -0.008(4) 0.017(4) -0.027(4)
C310 0.110(4) 0.108(3) 0.149(5) -0.040(3) -0.001(4) -0.017(3)
C311 0.146(5) 0.098(3) 0.164(5) -0.033(3) 0.008(5) 0.005(3)
C312 0.097(4) 0.120(4) 0.170(5) -0.052(4) -0.008(4) 0.007(3)
C313 0.158(5) 0.217(6) 0.166(5) -0.051(5) 0.062(4) -0.045(5)
C314 0.168(6) 0.255(7) 0.220(6) -0.090(6) 0.060(5) 0.021(5)
C315 0.172(6) 0.230(7) 0.168(5) 0.020(5) 0.032(5) -0.040(5)
C316 0.202(7) 0.176(6) 0.247(7) 0.016(5) 0.005(6) -0.037(5)
C317 0.087(3) 0.157(4) 0.079(3) 0.003(3) 0.014(2) -0.034(3)
C318 0.092(3) 0.144(4) 0.081(2) 0.003(3) 0.011(2) -0.038(3)
C319 0.119(4) 0.118(3) 0.075(2) 0.004(2) 0.022(3) -0.034(3)
C320 0.092(3) 0.119(3) 0.076(2) 0.018(2) 0.009(2) -0.031(3)
C321 0.101(3) 0.110(3) 0.077(2) 0.011(2) 0.016(2) -0.010(2)
C322 0.085(3) 0.126(3) 0.075(2) 0.024(2) 0.006(2) 0.003(2)
C323 0.103(3) 0.134(4) 0.070(2) 0.007(2) -0.008(2) 0.001(3)
C324 0.104(4) 0.159(4) 0.065(2) 0.008(3) -0.009(2) 0.008(3)
C325 0.105(4) 0.137(4) 0.072(2) 0.004(2) 0.012(2) -0.003(3)
C326 0.097(3) 0.125(3) 0.065(2) 0.010(2) 0.010(2) -0.013(3)
C327 0.082(3) 0.147(4) 0.073(2) 0.024(3) 0.011(2) -0.010(2)
C328 0.079(3) 0.130(3) 0.062(2) 0.009(2) 0.015(2) -0.016(2)
C329 0.125(4) 0.109(3) 0.096(3) 0.000(2) 0.021(3) -0.007(3)
C330 0.167(5) 0.134(4) 0.112(3) -0.006(3) 0.034(3) -0.047(4)
C331 0.104(4) 0.165(5) 0.119(4) -0.006(3) 0.008(3) 0.000(3)
C332 0.161(5) 0.191(5) 0.069(2) 0.001(3) 0.029(3) -0.016(4)
C333 0.059(2) 0.143(4) 0.094(3) -0.031(3) -0.011(2) -0.003(2)
C334 0.059(2) 0.115(3) 0.094(3) -0.018(2) -0.010(2) -0.010(2)
C335 0.056(2) 0.097(3) 0.081(2) -0.017(2) -0.0088(17) -0.0135(18)
C336 0.058(2) 0.102(3) 0.071(2) -0.005(2) -0.0035(17) -0.0122(18)
C337 0.062(2) 0.124(3) 0.066(2) -0.011(2) -0.0029(18) -0.010(2)
C338 0.059(2) 0.166(5) 0.078(2) -0.028(3) 0.0000(19) -0.021(3)
C339 0.101(3) 0.107(3) 0.105(3) -0.021(3) 0.016(3) -0.014(3)
C340 0.098(3) 0.111(3) 0.109(3) -0.023(3) 0.008(3) -0.017(3)
C341 0.087(3) 0.116(4) 0.099(3) -0.017(3) -0.006(2) -0.014(3)
C342 0.085(3) 0.117(3) 0.089(3) -0.015(2) 0.002(2) -0.010(2)
C343 0.095(3) 0.136(4) 0.087(3) -0.016(3) -0.012(2) -0.022(3)
C344 0.102(3) 0.122(4) 0.091(3) -0.026(3) -0.003(2) -0.008(3)
C345 0.066(2) 0.085(2) 0.071(2) -0.0042(19) -0.0048(17) -0.0126(18)
C346 0.056(2) 0.088(2) 0.073(2) 0.0042(18) -0.0047(16) -0.0091(17)
C347 0.059(2) 0.093(2) 0.075(2) 0.0028(19) -0.0061(17) -0.0146(18)
C348 0.054(2) 0.112(3) 0.077(2) 0.009(2) -0.0001(17) -0.0150(19)
C349 0.078(3) 0.108(3) 0.103(3) -0.010(3) -0.005(2) -0.009(2)
C350 0.092(3) 0.087(2) 0.086(3) -0.009(2) -0.002(2) 0.001(2)
C351 0.072(2) 0.087(2) 0.092(3) 0.005(2) -0.019(2) -0.003(2)
C352 0.062(2) 0.082(2) 0.101(3) 0.009(2) -0.003(2) -0.0041(17)
C901_e 0.116(3) 0.080(2) 0.099(2) -0.0247(17) 0.021(2) -0.0052(18)
C902_e 0.116(3) 0.080(2) 0.099(2) -0.0247(17) 0.021(2) -0.0052(18)
C903_e 0.116(3) 0.080(2) 0.099(2) -0.0247(17) 0.021(2) -0.0052(18)
C904_e 0.116(3) 0.080(2) 0.099(2) -0.0247(17) 0.021(2) -0.0052(18)
C905_e 0.116(3) 0.080(2) 0.099(2) -0.0247(17) 0.021(2) -0.0052(18)
C906_e 0.116(3) 0.080(2) 0.099(2) -0.0247(17) 0.021(2) -0.0052(18)
C907_e 0.116(3) 0.080(2) 0.099(2) -0.0247(17) 0.021(2) -0.0052(18)
C91_f 0.122(4) 0.134(4) 0.140(4) -0.019(3) 0.025(3) -0.001(3)
C92_f 0.122(4) 0.134(4) 0.140(4) -0.019(3) 0.025(3) -0.001(3)
C93_f 0.122(4) 0.134(4) 0.140(4) -0.019(3) 0.025(3) -0.001(3)
C94_f 0.122(4) 0.134(4) 0.140(4) -0.019(3) 0.025(3) -0.001(3)
C95_f 0.122(4) 0.134(4) 0.140(4) -0.019(3) 0.025(3) -0.001(3)
C96_f 0.122(4) 0.134(4) 0.140(4) -0.019(3) 0.025(3) -0.001(3)
C97_f 0.122(4) 0.134(4) 0.140(4) -0.019(3) 0.025(3) -0.001(3)
C910_g 0.113(2) 0.158(3) 0.1039(18) 0.0095(16) 0.0007(15) 0.0030(18)
C911_g 0.113(2) 0.158(3) 0.1039(18) 0.0095(16) 0.0007(15) 0.0030(18)
C912_g 0.113(2) 0.158(3) 0.1039(18) 0.0095(16) 0.0007(15) 0.0030(18)
C913_g 0.113(2) 0.158(3) 0.1039(18) 0.0095(16) 0.0007(15) 0.0030(18)
C914_g 0.113(2) 0.158(3) 0.1039(18) 0.0095(16) 0.0007(15) 0.0030(18)
C915_g 0.113(2) 0.158(3) 0.1039(18) 0.0095(16) 0.0007(15) 0.0030(18)
C916_g 0.113(2) 0.158(3) 0.1039(18) 0.0095(16) 0.0007(15) 0.0030(18)
C950_h 0.089(6) 0.074(4) 0.054(4) -0.003(3) -0.009(3) 0.005(3)
C951_h 0.089(6) 0.074(4) 0.054(4) -0.003(3) -0.009(3) 0.005(3)
C952_h 0.089(6) 0.074(4) 0.054(4) -0.003(3) -0.009(3) 0.005(3)
C953_h 0.089(6) 0.074(4) 0.054(4) -0.003(3) -0.009(3) 0.005(3)
C954_h 0.089(6) 0.074(4) 0.054(4) -0.003(3) -0.009(3) 0.005(3)
C955_h 0.089(6) 0.074(4) 0.054(4) -0.003(3) -0.009(3) 0.005(3)
C956_h 0.052(10) 0.060(9) 0.087(12) -0.012(8) 0.002(9) -0.015(7)
C920_i 0.106(3) 0.195(5) 0.128(3) -0.032(3) -0.017(3) -0.042(3)
C921_i 0.106(3) 0.195(5) 0.128(3) -0.032(3) -0.017(3) -0.042(3)
C922_i 0.106(3) 0.195(5) 0.128(3) -0.032(3) -0.017(3) -0.042(3)
C923_i 0.106(3) 0.195(5) 0.128(3) -0.032(3) -0.017(3) -0.042(3)
C924_i 0.106(3) 0.195(5) 0.128(3) -0.032(3) -0.017(3) -0.042(3)
C925_i 0.106(3) 0.195(5) 0.128(3) -0.032(3) -0.017(3) -0.042(3)
C926_i 0.106(3) 0.195(5) 0.128(3) -0.032(3) -0.017(3) -0.042(3)
C960_j 0.116(5) 0.142(5) 0.120(5) -0.030(4) -0.006(4) -0.006(4)
C961_j 0.116(5) 0.142(5) 0.120(5) -0.030(4) -0.006(4) -0.006(4)
C962_j 0.116(5) 0.142(5) 0.120(5) -0.030(4) -0.006(4) -0.006(4)
C963_j 0.116(5) 0.142(5) 0.120(5) -0.030(4) -0.006(4) -0.006(4)
C964_j 0.116(5) 0.142(5) 0.120(5) -0.030(4) -0.006(4) -0.006(4)
C965_j 0.116(5) 0.142(5) 0.120(5) -0.030(4) -0.006(4) -0.006(4)
C966_j 0.116(5) 0.142(5) 0.120(5) -0.030(4) -0.006(4) -0.006(4)
C930 0.155(4) 0.117(3) 0.147(3) 0.034(2) 0.031(3) 0.014(2)
C931 0.155(4) 0.117(3) 0.147(3) 0.034(2) 0.031(3) 0.014(2)
C932 0.155(4) 0.117(3) 0.147(3) 0.034(2) 0.031(3) 0.014(2)
C933 0.155(4) 0.117(3) 0.147(3) 0.034(2) 0.031(3) 0.014(2)
C934 0.155(4) 0.117(3) 0.147(3) 0.034(2) 0.031(3) 0.014(2)
C935 0.155(4) 0.117(3) 0.147(3) 0.034(2) 0.031(3) 0.014(2)
C936 0.155(4) 0.117(3) 0.147(3) 0.034(2) 0.031(3) 0.014(2)

loop_
_atom_type_symbol
_atom_type_description
_atom_type_scat_dispersion_real
_atom_type_scat_dispersion_imag
_atom_type_scat_source
C C -0.0020 0.0020 'International Tables Vol C Tables 4.2.6.8 and 6.1.1.4'
H H 0.0000 0.0000 'International Tables Vol C Tables 4.2.6.8 and 6.1.1.4'
B B -0.0010 0.0009 'International Tables Vol C Tables 4.2.6.8 and 6.1.1.4'
N N -0.0031 0.0041 'International Tables Vol C Tables 4.2.6.8 and 6.1.1.4'
O O -0.0041 0.0075 'International Tables Vol C Tables 4.2.6.8 and 6.1.1.4'

loop_
_geom_angle_atom_site_label_1
_geom_angle_atom_site_label_2
_geom_angle_atom_site_label_3
_geom_angle
B101 O101 C101 107.3(3)
B101 O102 C102 109.1(3)
B102 O103 C107 106.7(3)
B102 O104 C108 109.3(3)
B103 O105 C127 106.4(3)
B103 O106 C128 108.3(3)
B104 O107 C133 107.2(3)
B104 O108 C134 108.0(3)
O101 B101 O102 112.6(3)
O101 B101 C148 121.0(3)
O102 B101 C148 126.4(3)
O103 B102 O104 112.5(4)
O103 B102 C117 120.8(4)
O104 B102 C117 126.6(4)
O105 B103 O106 113.3(3)
O105 B103 C122 120.4(3)
O106 B103 C122 126.2(4)
O107 B104 O108 113.4(3)
O107 B104 C143 120.4(3)
O108 B104 C143 126.1(3)
O101 C101 C112 110.5(3)
O101 C101 C102 106.0(3)
C112 C101 C102 103.1(3)
O101 C101 H101 112.2
C112 C101 H101 112.2
C102 C101 H101 112.2
O102 C102 C103 112.5(3)
O102 C102 C101 102.5(3)
C103 C102 C101 108.2(3)
O102 C102 H102 111.1
C103 C102 H102 111.1
C101 C102 H102 111.1
C104 C103 C102 102.4(3)
C104 C103 C113 112.8(3)
C102 C103 C113 112.6(3)
C104 C103 C114 110.2(3)
C102 C103 C114 109.0(3)
C113 C103 C114 109.6(3)
C112 C104 C105 120.1(3)
C112 C104 C103 112.0(3)
C105 C104 C103 127.8(3)
C106 C105 C104 117.7(3)
C106 C105 H105 121.2
C104 C105 H105 121.2
C105 C106 C110 121.4(3)
C105 C106 C107 126.8(3)
C110 C106 C107 111.6(3)
O103 C107 C106 110.3(3)
O103 C107 C108 105.9(3)
C106 C107 C108 103.5(3)
O103 C107 H107 112.2
C106 C107 H107 112.2
C108 C107 H107 112.2
O104 C108 C107 102.7(3)
O104 C108 C109 112.4(3)
C107 C108 C109 108.2(3)
O104 C108 H108 111.1
C107 C108 H108 111.1
C109 C108 H108 111.1
C115 C109 C116 110.3(4)
C115 C109 C110 113.1(3)
C116 C109 C110 109.6(3)
C115 C109 C108 112.7(3)
C116 C109 C108 109.8(3)
C110 C109 C108 101.1(3)
C111 C110 C106 121.3(3)
C111 C110 C109 127.5(3)
C106 C110 C109 111.2(3)
C110 C111 C112 117.5(3)
C110 C111 H111 121.2
C112 C111 H111 121.2
C111 C112 C104 122.0(3)
C111 C112 C101 127.0(3)
C104 C112 C101 110.9(3)
C103 C113 H11A 109.5
C103 C113 H11B 109.5
H11A C113 H11B 109.5
C103 C113 H11C 109.5
H11A C113 H11C 109.5
H11B C113 H11C 109.5
C103 C114 H11D 109.5
C103 C114 H11E 109.5
H11D C114 H11E 109.5
C103 C114 H11F 109.5
H11D C114 H11F 109.5
H11E C114 H11F 109.5
C109 C115 H11G 109.5
C109 C115 H11H 109.5
H11G C115 H11H 109.5
C109 C115 H11I 109.5
H11G C115 H11I 109.5
H11H C115 H11I 109.5
C109 C116 H11J 109.5
C109 C116 H11K 109.5
H11J C116 H11K 109.5
C109 C116 H11L 109.5
H11J C116 H11L 109.5
H11K C116 H11L 109.5
C118 C117 C126 119.1(3)
C118 C117 B102 115.6(3)
C126 C117 B102 125.1(3)
C119 C118 C117 121.4(4)
C119 C118 H118 119.3
C117 C118 H118 119.3
C120 C119 C118 121.2(4)
C120 C119 O212_a 120.3(4)
C118 C119 O212_a 117.4(4)
C120 C119 O812_c 109.6(6)
C118 C119 O812_c 127.9(7)
C119 C120 C121 120.6(4)
C119 C120 H120 119.7
C121 C120 H120 119.7
C122 C121 C120 122.0(3)
C122 C121 C126 119.4(3)
C120 C121 C126 118.5(3)
C123 C122 C121 119.4(3)
C123 C122 B103 116.4(3)
C121 C122 B103 124.1(3)
C122 C123 C124 121.5(4)
C122 C123 H123 119.2
C124 C123 H123 119.2
C125 C124 O210 126.1(3)
C125 C124 C123 120.1(3)
O210 C124 C123 113.8(3)
C124 C125 C126 120.7(3)
C124 C125 H125 119.7
C126 C125 H125 119.7
C125 C126 C117 121.8(3)
C125 C126 C121 118.9(3)
C117 C126 C121 119.3(3)
O105 C127 C138 110.5(3)
O105 C127 C128 105.3(3)
C138 C127 C128 104.3(3)
O105 C127 H127 112.1
C138 C127 H127 112.1
C128 C127 H127 112.1
O106 C128 C127 102.8(3)
O106 C128 C129 110.8(3)
C127 C128 C129 106.7(3)
O106 C128 H128 112.0
C127 C128 H128 112.0
C129 C128 H128 112.0
C130 C129 C139 113.9(3)
C130 C129 C140 109.0(3)
C139 C129 C140 109.7(3)
C130 C129 C128 102.3(3)
C139 C129 C128 113.3(3)
C140 C129 C128 108.4(3)
C138 C130 C131 120.6(3)
C138 C130 C129 111.6(3)
C131 C130 C129 127.9(3)
C130 C131 C132 117.9(3)
C130 C131 H131 121.0
C132 C131 H131 121.0
C131 C132 C136 121.2(3)
C131 C132 C133 127.8(3)
C136 C132 C133 110.9(3)
O107 C133 C132 109.0(2)
O107 C133 C134 105.7(2)
C132 C133 C134 104.2(3)
O107 C133 H133 112.4
C132 C133 H133 112.4
C134 C133 H133 112.4
O108 C134 C133 103.5(2)
O108 C134 C135 111.4(3)
C133 C134 C135 108.6(2)
O108 C134 H134 111.0
C133 C134 H134 111.0
C135 C134 H134 111.0
C141 C135 C142 110.8(3)
C141 C135 C136 112.8(3)
C142 C135 C136 109.3(2)
C141 C135 C134 113.3(3)
C142 C135 C134 108.6(3)
C136 C135 C134 101.6(2)
C137 C136 C132 120.6(3)
C137 C136 C135 128.0(3)
C132 C136 C135 111.4(3)
C136 C137 C138 117.5(3)
C136 C137 H137 121.2
C138 C137 H137 121.2
C130 C138 C137 122.2(3)
C130 C138 C127 110.5(3)
C137 C138 C127 127.2(3)
C129 C139 H13A 109.5
C129 C139 H13B 109.5
H13A C139 H13B 109.5
C129 C139 H13C 109.5
H13A C139 H13C 109.5
H13B C139 H13C 109.5
C129 C140 H14A 109.5
C129 C140 H14B 109.5
H14A C140 H14B 109.5
C129 C140 H14C 109.5
H14A C140 H14C 109.5
H14B C140 H14C 109.5
C135 C141 H14D 109.5
C135 C141 H14E 109.5
H14D C141 H14E 109.5
C135 C141 H14F 109.5
H14D C141 H14F 109.5
H14E C141 H14F 109.5
C135 C142 H14G 109.5
C135 C142 H14H 109.5
H14G C142 H14H 109.5
C135 C142 H14I 109.5
H14G C142 H14I 109.5
H14H C142 H14I 109.5
C144 C143 C152 118.7(3)
C144 C143 B104 115.4(3)
C152 C143 B104 125.8(3)
C143 C144 C145 121.8(3)
C143 C144 H144 119.1
C145 C144 H144 119.1
C146 C145 O310 125.6(3)
C146 C145 C144 120.8(3)
O310 C145 C144 113.5(3)
C145 C146 C147 120.3(3)
C145 C146 H146 119.9
C147 C146 H146 119.9
C146 C147 C152 118.8(3)
C146 C147 C148 121.5(3)
C152 C147 C148 119.7(3)
C149 C148 C147 118.1(3)
C149 C148 B101 116.3(3)
C147 C148 B101 125.4(3)
C148 C149 C150 121.6(3)
C148 C149 H149 119.2
C150 C149 H149 119.2
C151 C150 C149 121.3(3)
C151 C150 O312 120.6(3)
C149 C150 O312 118.1(3)
C150 C151 C152 121.1(3)
C150 C151 H151 119.4
C152 C151 H151 119.4
C151 C152 C143 122.3(3)
C151 C152 C147 118.1(3)
C143 C152 C147 119.6(3)
B201 O201 C201 105.9(4)
B201 O202 C202 108.0(4)
B202 O203 C207 105.9(3)
B202 O204 C208 108.4(3)
B203 O205 C217 106.4(4)
B203 O206 C218 108.1(5)
B204 O207 C223 106.2(3)
B204 O208 C224 109.1(3)
C247 O209 N201 108.6(3)
C124 O210 C248 117.5(3)
C245 N201 O209 105.2(3)
O201 B201 O202 113.8(5)
O201 B201 C233 122.6(6)
O202 B201 C233 123.6(6)
O204 B202 O203 114.1(3)
O204 B202 C239 122.5(3)
O203 B202 C239 123.4(3)
O208 B204 O207 113.1(3)
O208 B204 C243 124.0(3)
O207 B204 C243 122.8(3)
O205 B203 O206 115.6(7)
O205 B203 C237 124.2(5)
O206 B203 C237 120.3(6)
C250_a C249_a N202_a 108.0
C250_a C249_a C235 117.1(5)
N202_a C249_a C235 134.9(5)
C249_a C250_a C251_a 108.0
C249_a C250_a H250_a 126.0
C251_a C250_a H250_a 126.0
O211_a C251_a C250_a 108.0
O211_a C251_a C252_a 105.0(4)
C250_a C251_a C252_a 146.3(3)
C251_a O211_a N202_a 108.0
C252_a O212_a C119 121.3(5)
O211_a N202_a C249_a 108.0
O212_a C252_a C251_a 119.2(6)
O212_a C252_a H25A_a 107.5
C251_a C252_a H25A_a 107.5
O212_a C252_a H25B_a 107.5
C251_a C252_a H25B_a 107.5
H25A_a C252_a H25B_a 107.0
N601_b C649_b C650_b 108.0
N601_b C649_b C235 126.2(7)
C650_b C649_b C235 125.5(7)
C651_b C650_b C649_b 108.0
C651_b C650_b H650_b 126.0
C649_b C650_b H650_b 126.0
C650_b C651_b O601_b 108.0
N601_b O601_b C651_b 108.0
C649_b N601_b O601_b 108.0
C235 C849_c N801_c 105.5(8)
C235 C849_c C850_c 146.2(8)
N801_c C849_c C850_c 108.0
C235 C849_c C236 43.1(5)
N801_c C849_c C236 144.0(5)
C850_c C849_c C236 106.0(5)
C851_c C850_c C849_c 108.0
C851_c C850_c H850_c 126.0
C849_c C850_c H850_c 126.0
C850_c C851_c O801_c 108.0
C850_c C851_c C852_c 139.2(8)
O801_c C851_c C852_c 111.8(8)
N801_c O801_c C851_c 108.0
C852_c O812_c C119 145.1(16)
C849_c N801_c O801_c 108.0
O812_c C852_c C851_c 114.7(16)
O812_c C852_c H85A_c 108.6
C851_c C852_c H85A_c 108.6
O812_c C852_c H85B_c 108.6
C851_c C852_c H85B_c 108.6
H85A_c C852_c H85B_c 107.6
O201 C201 C212 110.1(4)
O201 C201 C202 104.4(4)
C212 C201 C202 103.4(4)
O201 C201 H201 112.8
C212 C201 H201 112.8
C202 C201 H201 112.8
O202 C202 C201 102.8(4)
O202 C202 C203 111.2(4)
C201 C202 C203 104.5(4)
O202 C202 H202 112.6
C201 C202 H202 112.6
C203 C202 H202 112.6
C213 C203 C204 114.5(3)
C213 C203 C214 109.9(4)
C204 C203 C214 110.5(4)
C213 C203 C202 112.4(4)
C204 C203 C202 101.5(4)
C214 C203 C202 107.5(4)
C212 C204 C205 121.5(4)
C212 C204 C203 110.9(4)
C205 C204 C203 127.7(4)
C204 C205 C206 118.0(3)
C204 C205 H205 121.0
C206 C205 H205 121.0
C205 C206 C210 121.1(4)
C205 C206 C207 128.2(3)
C210 C206 C207 110.6(4)
O203 C207 C206 111.5(3)
O203 C207 C208 105.7(3)
C206 C207 C208 103.8(3)
O203 C207 H207 111.8
C206 C207 H207 111.8
C208 C207 H207 111.8
O204 C208 C209 112.3(3)
O204 C208 C207 103.6(3)
C209 C208 C207 107.7(3)
O204 C208 H208 111.0
C209 C208 H208 111.0
C207 C208 H208 111.0
C210 C209 C215 113.8(4)
C210 C209 C208 102.3(3)
C215 C209 C208 114.1(4)
C210 C209 C216 110.3(3)
C215 C209 C216 108.5(3)
C208 C209 C216 107.7(4)
C206 C210 C211 120.2(4)
C206 C210 C209 111.5(4)
C211 C210 C209 128.3(4)
C212 C211 C210 118.2(4)
C212 C211 H211 120.9
C210 C211 H211 120.9
C204 C212 C211 121.0(4)
C204 C212 C201 112.0(5)
C211 C212 C201 126.7(4)
C203 C213 H21A 109.5
C203 C213 H21B 109.5
H21A C213 H21B 109.5
C203 C213 H21C 109.5
H21A C213 H21C 109.5
H21B C213 H21C 109.5
C203 C214 H21D 109.5
C203 C214 H21E 109.5
H21D C214 H21E 109.5
C203 C214 H21F 109.5
H21D C214 H21F 109.5
H21E C214 H21F 109.5
C209 C215 H21G 109.5
C209 C215 H21H 109.5
H21G C215 H21H 109.5
C209 C215 H21I 109.5
H21G C215 H21I 109.5
H21H C215 H21I 109.5
C209 C216 H21J 109.5
C209 C216 H21K 109.5
H21J C216 H21K 109.5
C209 C216 H21L 109.5
H21J C216 H21L 109.5
H21K C216 H21L 109.5
O205 C217 C228 111.3(4)
O205 C217 C218 105.6(5)
C228 C217 C218 104.3(4)
O205 C217 H217 111.7
C228 C217 H217 111.7
C218 C217 H217 111.7
O206 C218 C219 113.8(4)
O206 C218 C217 103.0(5)
C219 C218 C217 107.8(5)
O206 C218 H218 110.6
C219 C218 H218 110.6
C217 C218 H218 110.6
C218 C219 C220 103.0(4)
C218 C219 C229 112.9(5)
C220 C219 C229 113.0(4)
C218 C219 C230 110.5(5)
C220 C219 C230 107.2(5)
C229 C219 C230 109.9(4)
C221 C220 C228 120.6(5)
C221 C220 C219 129.1(4)
C228 C220 C219 110.2(5)
C222 C221 C220 118.6(4)
C222 C221 H221 120.7
C220 C221 H221 120.7
C221 C222 C226 121.5(5)
C221 C222 C223 128.6(4)
C226 C222 C223 109.8(4)
O207 C223 C222 111.6(3)
O207 C223 C224 104.5(3)
C222 C223 C224 104.6(4)
O207 C223 H223 111.9
C222 C223 H223 111.9
C224 C223 H223 111.9
O208 C224 C225 111.1(3)
O208 C224 C223 102.0(3)
C225 C224 C223 105.6(4)
O208 C224 H224 112.5
C225 C224 H224 112.5
C223 C224 H224 112.5
C226 C225 C224 103.8(3)
C226 C225 C231 114.0(4)
C224 C225 C231 112.7(3)
C226 C225 C232 110.1(4)
C224 C225 C232 107.1(4)
C231 C225 C232 108.9(4)
C227 C226 C222 119.2(4)
C227 C226 C225 130.4(4)
C222 C226 C225 110.4(5)
C226 C227 C228 120.2(4)
C226 C227 H227 119.9
C228 C227 H227 119.9
C227 C228 C220 119.7(5)
C227 C228 C217 129.1(5)
C220 C228 C217 111.1(5)
C219 C229 H22A 109.5
C219 C229 H22B 109.5
H22A C229 H22B 109.5
C219 C229 H22C 109.5
H22A C229 H22C 109.5
H22B C229 H22C 109.5
C219 C230 H23A 109.5
C219 C230 H23B 109.5
H23A C230 H23B 109.5
C219 C230 H23C 109.5
H23A C230 H23C 109.5
H23B C230 H23C 109.5
C225 C231 H23D 109.5
C225 C231 H23E 109.5
H23D C231 H23E 109.5
C225 C231 H23F 109.5
H23D C231 H23F 109.5
H23E C231 H23F 109.5
C225 C232 H23G 109.5
C225 C232 H23H 109.5
H23G C232 H23H 109.5
C225 C232 H23I 109.5
H23G C232 H23I 109.5
H23H C232 H23I 109.5
C234 C233 C238 118.8(5)
C234 C233 B201 121.4(6)
C238 C233 B201 119.7(5)
C233 C234 C235 122.6(6)
C233 C234 H234 118.7
C235 C234 H234 118.7
C849_c C235 C236 96.9(8)
C849_c C235 C234 143.9(9)
C236 C235 C234 118.8(6)
C236 C235 C249_a 138.0(7)
C234 C235 C249_a 103.1(7)
C236 C235 C649_b 112.3(8)
C234 C235 C649_b 128.7(9)
C235 C236 C237 121.3(6)
C235 C236 C849_c 40.0(5)
C237 C236 C849_c 160.7(7)
C235 C236 H236_c 119.3
C237 C236 H236_c 119.3
C849_c C236 H236_c 79.5
C236 C237 C238 118.0(6)
C236 C237 B203 120.5(6)
C238 C237 B203 121.4(5)
C233 C238 C237 120.4(5)
C233 C238 H238 119.8
C237 C238 H238 119.8
C244 C239 C240 117.4(3)
C244 C239 B202 123.5(3)
C240 C239 B202 119.1(3)
C241 C240 C239 121.7(3)
C241 C240 H240 119.2
C239 C240 H240 119.2
C242 C241 C240 119.3(3)
C242 C241 C245 119.8(3)
C240 C241 C245 120.9(3)
C241 C242 C243 120.7(3)
C241 C242 H242 119.6
C243 C242 H242 119.6
C244 C243 C242 118.3(3)
C244 C243 B204 121.0(3)
C242 C243 B204 120.3(3)
C239 C244 C243 122.6(3)
C239 C244 H244 118.7
C243 C244 H244 118.7
N201 C245 C246 111.2(3)
N201 C245 C241 119.7(3)
C246 C245 C241 129.1(3)
C247 C246 C245 105.1(3)
C247 C246 H246 127.4
C245 C246 H246 127.4
C246 C247 O209 109.9(3)
C246 C247 C248 135.5(4)
O209 C247 C248 114.5(3)
O210 C248 C247 111.4(3)
O210 C248 H24A 109.3
C247 C248 H24A 109.3
O210 C248 H24B 109.3
C247 C248 H24B 109.3
H24A C248 H24B 108.0
B301 O301 C301 106.2(6)
B301 O302 C302 109.0(6)
B302 O303 C307 105.8(4)
B302 O304 C308 108.2(4)
B303 O305 C317 105.2(4)
B303 O306 C318 107.4(3)
B304 O307 C323 106.4(4)
B304 O308 C324 109.2(4)
C347 O309 N301 108.4(3)
C145 O310 C348 117.9(3)
C351 O311 N302 108.3(3)
C150 O312 C352 113.3(2)
C345 N301 O309 104.6(3)
C349 N302 O311 105.2(3)
O301 B301 O302 114.2(6)
O301 B301 C333 124.2(6)
O302 B301 C333 121.6(8)
O304 B302 O303 112.7(5)
O304 B302 C339 124.7(5)
O303 B302 C339 122.4(6)
O305 B303 O306 114.5(5)
O305 B303 C337 122.2(5)
O306 B303 C337 123.3(4)
O308 B304 O307 113.0(5)
O308 B304 C343 123.7(5)
O307 B304 C343 123.3(5)
O301 C301 C312 110.8(5)
O301 C301 C302 104.5(5)
C312 C301 C302 100.0(6)
O301 C301 H301 113.5
C312 C301 H301 113.5
C302 C301 H301 113.5
O302 C302 C301 104.2(5)
O302 C302 C303 110.9(6)
C301 C302 C303 112.3(6)
O302 C302 H302 109.8
C301 C302 H302 109.8
C303 C302 H302 109.8
C313 C303 C314 114.1(7)
C313 C303 C304 115.6(6)
C314 C303 C304 105.8(6)
C313 C303 C302 114.8(6)
C314 C303 C302 108.8(6)
C304 C303 C302 95.9(6)
C305 C304 C312 120.9(6)
C305 C304 C303 125.0(6)
C312 C304 C303 114.2(6)
C304 C305 C306 117.0(6)
C304 C305 H305 121.5
C306 C305 H305 121.5
C310 C306 C305 123.6(5)
C310 C306 C307 110.6(5)
C305 C306 C307 125.4(6)
O303 C307 C306 110.5(4)
O303 C307 C308 106.9(4)
C306 C307 C308 103.0(5)
O303 C307 H307 112.0
C306 C307 H307 112.0
C308 C307 H307 112.0
O304 C308 C307 104.1(4)
O304 C308 C309 110.7(5)
C307 C308 C309 107.7(5)
O304 C308 H308 111.3
C307 C308 H308 111.3
C309 C308 H308 111.3
C310 C309 C315 114.6(6)
C310 C309 C308 102.5(5)
C315 C309 C308 116.4(6)
C310 C309 C316 108.5(6)
C315 C309 C316 108.7(6)
C308 C309 C316 105.6(5)
C306 C310 C311 119.4(6)
C306 C310 C309 112.4(6)
C311 C310 C309 128.2(7)
C312 C311 C310 115.6(6)
C312 C311 H311 122.2
C310 C311 H311 122.2
C304 C312 C311 123.4(6)
C304 C312 C301 114.0(7)
C311 C312 C301 122.4(7)
C303 C313 H31A 109.5
C303 C313 H31B 109.5
H31A C313 H31B 109.5
C303 C313 H31C 109.5
H31A C313 H31C 109.5
H31B C313 H31C 109.5
C303 C314 H31D 109.5
C303 C314 H31E 109.5
H31D C314 H31E 109.5
C303 C314 H31F 109.5
H31D C314 H31F 109.5
H31E C314 H31F 109.5
C309 C315 H31G 109.5
C309 C315 H31H 109.5
H31G C315 H31H 109.5
C309 C315 H31I 109.5
H31G C315 H31I 109.5
H31H C315 H31I 109.5
C309 C316 H31J 109.5
C309 C316 H31K 109.5
H31J C316 H31K 109.5
C309 C316 H31L 109.5
H31J C316 H31L 109.5
H31K C316 H31L 109.5
O305 C317 C328 110.6(4)
O305 C317 C318 106.3(3)
C328 C317 C318 103.9(4)
O305 C317 H317 111.9
C328 C317 H317 111.9
C318 C317 H317 111.9
O306 C318 C317 102.5(4)
O306 C318 C319 110.4(3)
C317 C318 C319 106.7(3)
O306 C318 H318 112.2
C317 C318 H318 112.2
C319 C318 H318 112.2
C320 C319 C329 113.9(4)
C320 C319 C318 101.1(4)
C329 C319 C318 114.7(3)
C320 C319 C330 110.0(3)
C329 C319 C330 108.3(4)
C318 C319 C330 108.6(4)
C328 C320 C321 121.2(4)
C328 C320 C319 111.7(4)
C321 C320 C319 127.2(5)
C322 C321 C320 116.9(4)
C322 C321 H321 121.5
C320 C321 H321 121.5
C326 C322 C321 122.3(4)
C326 C322 C323 109.4(4)
C321 C322 C323 128.1(4)
O307 C323 C322 110.4(3)
O307 C323 C324 104.5(4)
C322 C323 C324 104.4(4)
O307 C323 H323 112.4
C322 C323 H323 112.4
C324 C323 H323 112.4
O308 C324 C323 104.3(4)
O308 C324 C325 114.2(4)
C323 C324 C325 106.0(4)
O308 C324 H324 110.7
C323 C324 H324 110.7
C325 C324 H324 110.7
C331 C325 C326 114.0(4)
C331 C325 C332 110.4(4)
C326 C325 C332 108.9(4)
C331 C325 C324 111.3(4)
C326 C325 C324 101.6(4)
C332 C325 C324 110.2(4)
C322 C326 C327 120.1(4)
C322 C326 C325 111.8(4)
C327 C326 C325 128.0(4)
C328 C327 C326 117.9(4)
C328 C327 H327 121.0
C326 C327 H327 121.0
C320 C328 C327 121.5(4)
C320 C328 C317 111.0(4)
C327 C328 C317 127.1(4)
C319 C329 H32A 109.5
C319 C329 H32B 109.5
H32A C329 H32B 109.5
C319 C329 H32C 109.5
H32A C329 H32C 109.5
H32B C329 H32C 109.5
C319 C330 H33A 109.5
C319 C330 H33B 109.5
H33A C330 H33B 109.5
C319 C330 H33C 109.5
H33A C330 H33C 109.5
H33B C330 H33C 109.5
C325 C331 H33D 109.5
C325 C331 H33E 109.5
H33D C331 H33E 109.5
C325 C331 H33F 109.5
H33D C331 H33F 109.5
H33E C331 H33F 109.5
C325 C332 H33G 109.5
C325 C332 H33H 109.5
H33G C332 H33H 109.5
C325 C332 H33I 109.5
H33G C332 H33I 109.5
H33H C332 H33I 109.5
C338 C333 C334 117.8(4)
C338 C333 B301 120.5(5)
C334 C333 B301 121.4(6)
C333 C334 C335 120.8(4)
C333 C334 H334 119.6
C335 C334 H334 119.6
C336 C335 C334 119.5(4)
C336 C335 C345 119.5(3)
C334 C335 C345 121.1(4)
C335 C336 C337 121.6(4)
C335 C336 H336 119.2
C337 C336 H336 119.2
C338 C337 C336 117.0(4)
C338 C337 B303 121.3(4)
C336 C337 B303 121.7(4)
C333 C338 C337 123.3(4)
C333 C338 H338 118.3
C337 C338 H338 118.3
C344 C339 C340 117.1(5)
C344 C339 B302 120.5(5)
C340 C339 B302 122.2(5)
C339 C340 C341 122.3(5)
C339 C340 H340 118.8
C341 C340 H340 118.8
C342 C341 C340 119.2(5)
C342 C341 C349 121.4(4)
C340 C341 C349 119.3(5)
C341 C342 C343 120.9(5)
C341 C342 H342 119.5
C343 C342 H342 119.5
C342 C343 C344 118.0(5)
C342 C343 B304 122.3(5)
C344 C343 B304 119.5(5)
C339 C344 C343 122.3(5)
C339 C344 H344 118.8
C343 C344 H344 118.8
N301 C345 C346 112.0(3)
N301 C345 C335 119.7(3)
C346 C345 C335 128.2(3)
C347 C346 C345 105.2(3)
C347 C346 H346 127.4
C345 C346 H346 127.4
C346 C347 O309 109.7(3)
C346 C347 C348 134.5(4)
O309 C347 C348 115.7(3)
O310 C348 C347 113.2(3)
O310 C348 H34A 108.9
C347 C348 H34A 108.9
O310 C348 H34B 108.9
C347 C348 H34B 108.9
H34A C348 H34B 107.8
N302 C349 C350 112.1(4)
N302 C349 C341 119.6(4)
C350 C349 C341 128.2(5)
C351 C350 C349 105.1(4)
C351 C350 H350 127.5
C349 C350 H350 127.5
C350 C351 O311 109.2(4)
C350 C351 C352 134.3(4)
O311 C351 C352 116.5(3)
O312 C352 C351 112.1(3)
O312 C352 H35A 109.2
C351 C352 H35A 109.2
O312 C352 H35B 109.2
C351 C352 H35B 109.2
H35A C352 H35B 107.9
C902_e C901_e C906_e 119.1(6)
C902_e C901_e C907_e 126.3(7)
C906_e C901_e C907_e 114.6(7)
C901_e C902_e C903_e 122.4(7)
C901_e C902_e H902_e 118.8
C903_e C902_e H902_e 118.8
C904_e C903_e C902_e 119.9(7)
C904_e C903_e H903_e 120.0
C902_e C903_e H903_e 120.0
C903_e C904_e C905_e 119.0(6)
C903_e C904_e H904_e 120.5
C905_e C904_e H904_e 120.5
C906_e C905_e C904_e 120.1(7)
C906_e C905_e H905_e 119.9
C904_e C905_e H905_e 119.9
C905_e C906_e C901_e 119.1(7)
C905_e C906_e H906_e 120.5
C901_e C906_e H906_e 120.5
C901_e C907_e H90A_e 109.5
C901_e C907_e H90B_e 109.5
H90A_e C907_e H90B_e 109.5
C901_e C907_e H90C_e 109.5
H90A_e C907_e H90C_e 109.5
H90B_e C907_e H90C_e 109.5
C92_f C91_f C96_f 118.8(6)
C92_f C91_f C97_f 123.0(9)
C96_f C91_f C97_f 118.3(8)
C93_f C92_f C91_f 129.1(9)
C93_f C92_f H92_f 115.5
C91_f C92_f H92_f 115.5
C92_f C93_f C94_f 112.4(7)
C92_f C93_f H93_f 123.8
C94_f C93_f H93_f 123.8
C95_f C94_f C93_f 117.7(7)
C95_f C94_f H94_f 121.1
C93_f C94_f H94_f 121.1
C94_f C95_f C96_f 127.9(8)
C94_f C95_f H95_f 116.0
C96_f C95_f H95_f 116.0
C91_f C96_f C95_f 113.5(7)
C91_f C96_f H96_f 123.2
C95_f C96_f H96_f 123.2
C91_f C97_f H97A_f 109.5
C91_f C97_f H97B_f 109.5
H97A_f C97_f H97B_f 109.5
C91_f C97_f H97C_f 109.5
H97A_f C97_f H97C_f 109.5
H97B_f C97_f H97C_f 109.5
C911_g C910_g C915_g 120.0
C911_g C910_g C916_g 120.5(4)
C915_g C910_g C916_g 119.5(4)
C912_g C911_g C910_g 120.0
C912_g C911_g H911_g 120.0
C910_g C911_g H911_g 120.0
C913_g C912_g C911_g 120.0
C913_g C912_g H912_g 120.0
C911_g C912_g H912_g 120.0
C912_g C913_g C914_g 120.0
C912_g C913_g H913_g 120.0
C914_g C913_g H913_g 120.0
C913_g C914_g C915_g 120.0
C913_g C914_g H914_g 120.0
C915_g C914_g H914_g 120.0
C914_g C915_g C910_g 120.0
C914_g C915_g H915_g 120.0
C910_g C915_g H915_g 120.0
C910_g C916_g H91A_g 109.5
C910_g C916_g H91B_g 109.5
H91A_g C916_g H91B_g 109.5
C910_g C916_g H91C_g 109.5
H91A_g C916_g H91C_g 109.5
H91B_g C916_g H91C_g 109.5
C951_h C950_h C955_h 120.0
C951_h C950_h C956_h 118.0(9)
C955_h C950_h C956_h 122.0(9)
C950_h C951_h C952_h 120.0
C950_h C951_h H951_h 120.0
C952_h C951_h H951_h 120.0
C953_h C952_h C951_h 120.0
C953_h C952_h H952_h 120.0
C951_h C952_h H952_h 120.0
C952_h C953_h C954_h 120.0
C952_h C953_h H953_h 120.0
C954_h C953_h H953_h 120.0
C955_h C954_h C953_h 120.0
C955_h C954_h H954_h 120.0
C953_h C954_h H954_h 120.0
C954_h C955_h C950_h 120.0
C954_h C955_h H955_h 120.0
C950_h C955_h H955_h 120.0
C950_h C956_h H95A_h 109.5
C950_h C956_h H95B_h 109.5
H95A_h C956_h H95B_h 109.5
C950_h C956_h H95C_h 109.5
H95A_h C956_h H95C_h 109.5
H95B_h C956_h H95C_h 109.5
C921_i C920_i C925_i 120.0
C921_i C920_i C926_i 110.1(8)
C925_i C920_i C926_i 129.9(8)
C920_i C921_i C922_i 120.0
C920_i C921_i H921_i 120.0
C922_i C921_i H921_i 120.0
C921_i C922_i C923_i 120.0
C921_i C922_i H922_i 120.0
C923_i C922_i H922_i 120.0
C922_i C923_i C924_i 120.0
C922_i C923_i H923_i 120.0
C924_i C923_i H923_i 120.0
C923_i C924_i C925_i 120.0
C923_i C924_i H924_i 120.0
C925_i C924_i H924_i 120.0
C924_i C925_i C920_i 120.0
C924_i C925_i H925_i 120.0
C920_i C925_i H925_i 120.0
C920_i C926_i H92A_i 109.5
C920_i C926_i H92B_i 109.5
H92A_i C926_i H92B_i 109.5
C920_i C926_i H92C_i 109.5
H92A_i C926_i H92C_i 109.5
H92B_i C926_i H92C_i 109.5
C961_j C960_j C965_j 120.0
C961_j C960_j C966_j 122.8(10)
C965_j C960_j C966_j 116.9(10)
C960_j C961_j C962_j 120.0
C960_j C961_j H961_j 120.0
C962_j C961_j H961_j 120.0
C961_j C962_j C963_j 120.0
C961_j C962_j H962_j 120.0
C963_j C962_j H962_j 120.0
C964_j C963_j C962_j 120.0
C964_j C963_j H963_j 120.0
C962_j C963_j H963_j 120.0
C963_j C964_j C965_j 120.0
C963_j C964_j H964_j 120.0
C965_j C964_j H964_j 120.0
C964_j C965_j C960_j 120.0
C964_j C965_j H965_j 120.0
C960_j C965_j H965_j 120.0
C960_j C966_j H96A_j 109.5
C960_j C966_j H96B_j 109.5
H96A_j C966_j H96B_j 109.5
C960_j C966_j H96C_j 109.5
H96A_j C966_j H96C_j 109.5
H96B_j C966_j H96C_j 109.5
C931 C930 C935 120.0
C931 C930 C936 111.8(6)
C935 C930 C936 127.7(6)
C932 C931 C930 120.0
C932 C931 H931 120.0
C930 C931 H931 120.0
C931 C932 C933 120.0
C931 C932 H932 120.0
C933 C932 H932 120.0
C934 C933 C932 120.0
C934 C933 H933 120.0
C932 C933 H933 120.0
C933 C934 C935 120.0
C933 C934 H934 120.0
C935 C934 H934 120.0
C934 C935 C930 120.0
C934 C935 H935 120.0
C930 C935 H935 120.0
C930 C936 H93A 109.5
C930 C936 H93B 109.5
H93A C936 H93B 109.5
C930 C936 H93C 109.5
H93A C936 H93C 109.5
H93B C936 H93C 109.5

loop_
_geom_bond_atom_site_label_1
_geom_bond_atom_site_label_2
_geom_bond_distance
O101 B101 1.376(5)
O101 C101 1.424(4)
O102 B101 1.379(5)
O102 C102 1.448(4)
O103 B102 1.371(5)
O103 C107 1.429(4)
O104 B102 1.373(5)
O104 C108 1.433(4)
O105 B103 1.367(5)
O105 C127 1.452(4)
O106 B103 1.368(5)
O106 C128 1.454(4)
O107 B104 1.348(5)
O107 C133 1.442(4)
O108 B104 1.377(5)
O108 C134 1.450(4)
B101 C148 1.554(5)
B102 C117 1.565(6)
B103 C122 1.586(6)
B104 C143 1.573(5)
C101 C112 1.503(5)
C101 C102 1.558(5)
C101 H101 1.0000
C102 C103 1.534(5)
C102 H102 1.0000
C103 C104 1.513(5)
C103 C113 1.543(5)
C103 C114 1.545(5)
C104 C112 1.401(5)
C104 C105 1.405(5)
C105 C106 1.396(5)
C105 H105 0.9500
C106 C110 1.400(5)
C106 C107 1.494(5)
C107 C108 1.542(5)
C107 H107 1.0000
C108 C109 1.555(6)
C108 H108 1.0000
C109 C115 1.524(6)
C109 C116 1.528(5)
C109 C110 1.538(5)
C110 C111 1.384(5)
C111 C112 1.396(5)
C111 H111 0.9500
C113 H11A 0.9800
C113 H11B 0.9800
C113 H11C 0.9800
C114 H11D 0.9800
C114 H11E 0.9800
C114 H11F 0.9800
C115 H11G 0.9800
C115 H11H 0.9800
C115 H11I 0.9800
C116 H11J 0.9800
C116 H11K 0.9800
C116 H11L 0.9800
C117 C118 1.385(5)
C117 C126 1.414(5)
C118 C119 1.383(6)
C118 H118 0.9500
C119 C120 1.349(6)
C119 O212_a 1.399(6)
C119 O812_c 1.479(18)
C120 C121 1.423(5)
C120 H120 0.9500
C121 C122 1.413(5)
C121 C126 1.433(5)
C122 C123 1.362(5)
C123 C124 1.415(5)
C123 H123 0.9500
C124 C125 1.359(5)
C124 O210 1.385(4)
C125 C126 1.408(5)
C125 H125 0.9500
C127 C138 1.510(4)
C127 C128 1.532(5)
C127 H127 1.0000
C128 C129 1.549(5)
C128 H128 1.0000
C129 C130 1.523(5)
C129 C139 1.543(5)
C129 C140 1.544(5)
C130 C138 1.380(4)
C130 C131 1.381(5)
C131 C132 1.394(4)
C131 H131 0.9500
C132 C136 1.404(4)
C132 C133 1.497(4)
C133 C134 1.524(5)
C133 H133 1.0000
C134 C135 1.553(4)
C134 H134 1.0000
C135 C141 1.509(5)
C135 C142 1.532(4)
C135 C136 1.533(4)
C136 C137 1.377(4)
C137 C138 1.395(4)
C137 H137 0.9500
C139 H13A 0.9800
C139 H13B 0.9800
C139 H13C 0.9800
C140 H14A 0.9800
C140 H14B 0.9800
C140 H14C 0.9800
C141 H14D 0.9800
C141 H14E 0.9800
C141 H14F 0.9800
C142 H14G 0.9800
C142 H14H 0.9800
C142 H14I 0.9800
C143 C144 1.360(5)
C143 C152 1.424(5)
C144 C145 1.395(5)
C144 H144 0.9500
C145 C146 1.362(5)
C145 O310 1.381(4)
C146 C147 1.404(5)
C146 H146 0.9500
C147 C152 1.431(5)
C147 C148 1.434(5)
C148 C149 1.381(5)
C149 C150 1.388(5)
C149 H149 0.9500
C150 C151 1.342(5)
C150 O312 1.401(4)
C151 C152 1.415(5)
C151 H151 0.9500
O201 B201 1.346(7)
O201 C201 1.462(6)
O202 B201 1.406(8)
O202 C202 1.425(5)
O203 B202 1.384(5)
O203 C207 1.456(4)
O204 B202 1.355(4)
O204 C208 1.445(4)
O205 B203 1.327(8)
O205 C217 1.422(6)
O206 B203 1.346(7)
O206 C218 1.413(7)
O207 B204 1.377(5)
O207 C223 1.441(5)
O208 B204 1.360(5)
O208 C224 1.440(4)
O209 C247 1.342(4)
O209 N201 1.412(4)
O210 C248 1.440(4)
N201 C245 1.308(4)
B201 C233 1.542(8)
B202 C239 1.549(5)
B204 C243 1.548(5)
B203 C237 1.599(9)
C249_a C250_a 1.363(2)
C249_a N202_a 1.363(2)
C249_a C235 1.526(9)
C250_a C251_a 1.363(2)
C250_a H250_a 0.9500
C251_a O211_a 1.363(2)
C251_a C252_a 1.555(7)
O211_a N202_a 1.363(2)
O212_a C252_a 1.298(8)
C252_a H25A_a 0.9900
C252_a H25B_a 0.9900
C649_b N601_b 1.381(8)
C649_b C650_b 1.382(8)
C649_b C235 1.603(13)
C650_b C651_b 1.381(8)
C650_b H650_b 0.9500
C651_b O601_b 1.382(8)
O601_b N601_b 1.382(8)
C849_c C235 1.261(11)
C849_c N801_c 1.368(6)
C849_c C850_c 1.369(6)
C849_c C236 1.947(12)
C850_c C851_c 1.369(6)
C850_c H850_c 0.9500
C851_c O801_c 1.369(6)
C851_c C852_c 1.598(15)
O801_c N801_c 1.369(6)
O812_c C852_c 1.041(18)
C852_c H85A_c 0.9900
C852_c H85B_c 0.9900
C201 C212 1.487(7)
C201 C202 1.564(8)
C201 H201 1.0000
C202 C203 1.568(7)
C202 H202 1.0000
C203 C213 1.497(6)
C203 C204 1.513(6)
C203 C214 1.552(6)
C204 C212 1.371(6)
C204 C205 1.385(5)
C205 C206 1.391(5)
C205 H205 0.9500
C206 C210 1.392(5)
C206 C207 1.500(5)
C207 C208 1.536(5)
C207 H207 1.0000
C208 C209 1.534(6)
C208 H208 1.0000
C209 C210 1.509(6)
C209 C215 1.530(5)
C209 C216 1.560(5)
C210 C211 1.395(6)
C211 C212 1.393(6)
C211 H211 0.9500
C213 H21A 0.9800
C213 H21B 0.9800
C213 H21C 0.9800
C214 H21D 0.9800
C214 H21E 0.9800
C214 H21F 0.9800
C215 H21G 0.9800
C215 H21H 0.9800
C215 H21I 0.9800
C216 H21J 0.9800
C216 H21K 0.9800
C216 H21L 0.9800
C217 C228 1.495(8)
C217 C218 1.545(8)
C217 H217 1.0000
C218 C219 1.528(8)
C218 H218 1.0000
C219 C220 1.529(7)
C219 C229 1.545(7)
C219 C230 1.555(7)
C220 C221 1.380(7)
C220 C228 1.409(6)
C221 C222 1.379(6)
C221 H221 0.9500
C222 C226 1.420(6)
C222 C223 1.499(7)
C223 C224 1.561(5)
C223 H223 1.0000
C224 C225 1.527(7)
C224 H224 1.0000
C225 C226 1.509(7)
C225 C231 1.542(6)
C225 C232 1.574(6)
C226 C227 1.360(7)
C227 C228 1.398(7)
C227 H227 0.9500
C229 H22A 0.9800
C229 H22B 0.9800
C229 H22C 0.9800
C230 H23A 0.9800
C230 H23B 0.9800
C230 H23C 0.9800
C231 H23D 0.9800
C231 H23E 0.9800
C231 H23F 0.9800
C232 H23G 0.9800
C232 H23H 0.9800
C232 H23I 0.9800
C233 C234 1.341(7)
C233 C238 1.389(7)
C234 C235 1.409(9)
C234 H234 0.9500
C235 C236 1.340(9)
C236 C237 1.406(8)
C236 H236_c 0.9500
C237 C238 1.415(7)
C238 H238 0.9500
C239 C244 1.394(4)
C239 C240 1.400(5)
C240 C241 1.400(5)
C240 H240 0.9500
C241 C242 1.391(4)
C241 C245 1.472(5)
C242 C243 1.405(5)
C242 H242 0.9500
C243 C244 1.397(5)
C244 H244 0.9500
C245 C246 1.415(5)
C246 C247 1.333(5)
C246 H246 0.9500
C247 C248 1.522(5)
C248 H24A 0.9900
C248 H24B 0.9900
O301 B301 1.363(9)
O301 C301 1.463(7)
O302 B301 1.380(8)
O302 C302 1.411(7)
O303 B302 1.386(7)
O303 C307 1.449(6)
O304 B302 1.381(7)
O304 C308 1.443(6)
O305 B303 1.368(5)
O305 C317 1.451(6)
O306 B303 1.369(6)
O306 C318 1.462(5)
O307 B304 1.376(6)
O307 C323 1.468(5)
O308 B304 1.366(6)
O308 C324 1.418(6)
O309 C347 1.357(4)
O309 N301 1.406(4)
O310 C348 1.431(4)
O311 C351 1.368(5)
O311 N302 1.395(4)
O312 C352 1.408(4)
N301 C345 1.325(5)
N302 C349 1.318(6)
B301 C333 1.540(9)
B302 C339 1.515(8)
B303 C337 1.537(7)
B304 C343 1.542(8)
C301 C312 1.529(8)
C301 C302 1.571(10)
C301 H301 1.0000
C302 C303 1.635(10)
C302 H302 1.0000
C303 C313 1.486(10)
C303 C314 1.513(9)
C303 C304 1.587(9)
C304 C305 1.351(8)
C304 C312 1.389(9)
C305 C306 1.405(7)
C305 H305 0.9500
C306 C310 1.369(8)
C306 C307 1.483(7)
C307 C308 1.501(7)
C307 H307 1.0000
C308 C309 1.527(8)
C308 H308 1.0000
C309 C310 1.438(8)
C309 C315 1.465(9)
C309 C316 1.654(10)
C310 C311 1.428(8)
C311 C312 1.393(8)
C311 H311 0.9500
C313 H31A 0.9800
C313 H31B 0.9800
C313 H31C 0.9800
C314 H31D 0.9800
C314 H31E 0.9800
C314 H31F 0.9800
C315 H31G 0.9800
C315 H31H 0.9800
C315 H31I 0.9800
C316 H31J 0.9800
C316 H31K 0.9800
C316 H31L 0.9800
C317 C328 1.484(6)
C317 C318 1.526(6)
C317 H317 1.0000
C318 C319 1.552(7)
C318 H318 1.0000
C319 C320 1.500(6)
C319 C329 1.523(6)
C319 C330 1.578(6)
C320 C328 1.376(6)
C320 C321 1.406(6)
C321 C322 1.390(6)
C321 H321 0.9500
C322 C326 1.381(6)
C322 C323 1.525(6)
C323 C324 1.535(7)
C323 H323 1.0000
C324 C325 1.551(7)
C324 H324 1.0000
C325 C331 1.515(7)
C325 C326 1.521(6)
C325 C332 1.529(6)
C326 C327 1.403(6)
C327 C328 1.389(6)
C327 H327 0.9500
C329 H32A 0.9800
C329 H32B 0.9800
C329 H32C 0.9800
C330 H33A 0.9800
C330 H33B 0.9800
C330 H33C 0.9800
C331 H33D 0.9800
C331 H33E 0.9800
C331 H33F 0.9800
C332 H33G 0.9800
C332 H33H 0.9800
C332 H33I 0.9800
C333 C338 1.395(7)
C333 C334 1.395(6)
C334 C335 1.410(5)
C334 H334 0.9500
C335 C336 1.388(5)
C335 C345 1.476(5)
C336 C337 1.402(5)
C336 H336 0.9500
C337 C338 1.401(6)
C338 H338 0.9500
C339 C344 1.390(6)
C339 C340 1.391(6)
C340 C341 1.394(6)
C340 H340 0.9500
C341 C342 1.386(6)
C341 C349 1.490(6)
C342 C343 1.390(6)
C342 H342 0.9500
C343 C344 1.418(7)
C344 H344 0.9500
C345 C346 1.393(5)
C346 C347 1.338(5)
C346 H346 0.9500
C347 C348 1.473(5)
C348 H34A 0.9900
C348 H34B 0.9900
C349 C350 1.393(6)
C350 C351 1.342(5)
C350 H350 0.9500
C351 C352 1.486(6)
C352 H35A 0.9900
C352 H35B 0.9900
C901_e C902_e 1.287(10)
C901_e C906_e 1.471(10)
C901_e C907_e 1.514(7)
C902_e C903_e 1.416(9)
C902_e H902_e 0.9500
C903_e C904_e 1.340(10)
C903_e H903_e 0.9500
C904_e C905_e 1.445(10)
C904_e H904_e 0.9500
C905_e C906_e 1.333(10)
C905_e H905_e 0.9500
C906_e H906_e 0.9500
C907_e H90A_e 0.9800
C907_e H90B_e 0.9800
C907_e H90C_e 0.9800
C91_f C92_f 1.360(11)
C91_f C96_f 1.398(12)
C91_f C97_f 1.511(7)
C92_f C93_f 1.288(11)
C92_f H92_f 0.9500
C93_f C94_f 1.586(12)
C93_f H93_f 0.9500
C94_f C95_f 1.209(11)
C94_f H94_f 0.9500
C95_f C96_f 1.466(11)
C95_f H95_f 0.9500
C96_f H96_f 0.9500
C97_f H97A_f 0.9800
C97_f H97B_f 0.9800
C97_f H97C_f 0.9800
C910_g C911_g 1.3900
C910_g C915_g 1.3900
C910_g C916_g 1.514(5)
C911_g C912_g 1.3900
C911_g H911_g 0.9500
C912_g C913_g 1.3900
C912_g H912_g 0.9500
C913_g C914_g 1.3900
C913_g H913_g 0.9500
C914_g C915_g 1.3900
C914_g H914_g 0.9500
C915_g H915_g 0.9500
C916_g H91A_g 0.9800
C916_g H91B_g 0.9800
C916_g H91C_g 0.9800
C950_h C951_h 1.3900
C950_h C955_h 1.3900
C950_h C956_h 1.525(9)
C951_h C952_h 1.3900
C951_h H951_h 0.9500
C952_h C953_h 1.3900
C952_h H952_h 0.9500
C953_h C954_h 1.3900
C953_h H953_h 0.9500
C954_h C955_h 1.3900
C954_h H954_h 0.9500
C955_h H955_h 0.9500
C956_h H95A_h 0.9800
C956_h H95B_h 0.9800
C956_h H95C_h 0.9800
C920_i C921_i 1.3900
C920_i C925_i 1.3900
C920_i C926_i 1.521(8)
C921_i C922_i 1.3900
C921_i H921_i 0.9500
C922_i C923_i 1.3900
C922_i H922_i 0.9500
C923_i C924_i 1.3900
C923_i H923_i 0.9500
C924_i C925_i 1.3900
C924_i H924_i 0.9500
C925_i H925_i 0.9500
C926_i H92A_i 0.9800
C926_i H92B_i 0.9800
C926_i H92C_i 0.9800
C960_j C961_j 1.3900
C960_j C965_j 1.3900
C960_j C966_j 1.519(9)
C961_j C962_j 1.3900
C961_j H961_j 0.9500
C962_j C963_j 1.3900
C962_j H962_j 0.9500
C963_j C964_j 1.3900
C963_j H963_j 0.9500
C964_j C965_j 1.3900
C964_j H964_j 0.9500
C965_j H965_j 0.9500
C966_j H96A_j 0.9800
C966_j H96B_j 0.9800
C966_j H96C_j 0.9800
C930 C931 1.3900
C930 C935 1.3900
C930 C936 1.540(8)
C931 C932 1.3900
C931 H931 0.9500
C932 C933 1.3900
C932 H932 0.9500
C933 C934 1.3900
C933 H933 0.9500
C934 C935 1.3900
C934 H934 0.9500
C935 H935 0.9500
C936 H93A 0.9800
C936 H93B 0.9800
C936 H93C 0.9800

loop_
_geom_torsion_atom_site_label_1
_geom_torsion_atom_site_label_2
_geom_torsion_atom_site_label_3
_geom_torsion_atom_site_label_4
_geom_torsion
C101 O101 B101 O102 -11.0(4)
C101 O101 B101 C148 167.0(3)
C102 O102 B101 O101 1.1(4)
C102 O102 B101 C148 -176.8(3)
C107 O103 B102 O104 -11.3(4)
C107 O103 B102 C117 165.8(3)
C108 O104 B102 O103 0.3(4)
C108 O104 B102 C117 -176.5(3)
C127 O105 B103 O106 -10.0(4)
C127 O105 B103 C122 166.8(3)
C128 O106 B103 O105 -3.1(4)
C128 O106 B103 C122 -179.6(3)
C133 O107 B104 O108 -9.6(4)
C133 O107 B104 C143 166.9(3)
C134 O108 B104 O107 0.5(4)
C134 O108 B104 C143 -175.7(3)
B101 O101 C101 C112 -95.4(3)
B101 O101 C101 C102 15.6(3)
B101 O102 C102 C103 124.2(3)
B101 O102 C102 C101 8.3(3)
O101 C101 C102 O102 -14.6(3)
C112 C101 C102 O102 101.6(3)
O101 C101 C102 C103 -133.5(3)
C112 C101 C102 C103 -17.4(3)
O102 C102 C103 C104 -94.1(3)
C101 C102 C103 C104 18.3(3)
O102 C102 C103 C113 27.3(4)
C101 C102 C103 C113 139.7(3)
O102 C102 C103 C114 149.1(3)
C101 C102 C103 C114 -98.5(3)
C102 C103 C104 C112 -12.8(3)
C113 C103 C104 C112 -134.0(3)
C114 C103 C104 C112 103.1(3)
C102 C103 C104 C105 163.8(3)
C113 C103 C104 C105 42.5(5)
C114 C103 C104 C105 -80.3(4)
C112 C104 C105 C106 0.0(5)
C103 C104 C105 C106 -176.3(3)
C104 C105 C106 C110 -0.6(5)
C104 C105 C106 C107 173.3(3)
B102 O103 C107 C106 -94.6(3)
B102 O103 C107 C108 16.8(3)
C105 C106 C107 O103 -52.2(5)
C110 C106 C107 O103 122.2(3)
C105 C106 C107 C108 -165.1(3)
C110 C106 C107 C108 9.3(4)
B102 O104 C108 C107 9.8(4)
B102 O104 C108 C109 125.8(3)
O103 C107 C108 O104 -16.2(3)
C106 C107 C108 O104 99.9(3)
O103 C107 C108 C109 -135.2(3)
C106 C107 C108 C109 -19.2(4)
O104 C108 C109 C115 29.3(4)
C107 C108 C109 C115 142.0(3)
O104 C108 C109 C116 152.7(3)
C107 C108 C109 C116 -94.7(4)
O104 C108 C109 C110 -91.6(3)
C107 C108 C109 C110 21.0(4)
C105 C106 C110 C111 -0.5(5)
C107 C106 C110 C111 -175.2(3)
C105 C106 C110 C109 179.1(3)
C107 C106 C110 C109 4.3(4)
C115 C109 C110 C111 43.2(5)
C116 C109 C110 C111 -80.3(5)
C108 C109 C110 C111 163.8(3)
C115 C109 C110 C106 -136.4(3)
C116 C109 C110 C106 100.2(4)
C108 C109 C110 C106 -15.7(4)
C106 C110 C111 C112 2.2(5)
C109 C110 C111 C112 -177.3(3)
C110 C111 C112 C104 -2.8(5)
C110 C111 C112 C101 173.2(3)
C105 C104 C112 C111 1.7(5)
C103 C104 C112 C111 178.6(3)
C105 C104 C112 C101 -174.8(3)
C103 C104 C112 C101 2.0(4)
O101 C101 C112 C111 -53.9(4)
C102 C101 C112 C111 -166.8(3)
O101 C101 C112 C104 122.5(3)
C102 C101 C112 C104 9.5(3)
O103 B102 C117 C118 -4.7(5)
O104 B102 C117 C118 172.0(3)
O103 B102 C117 C126 179.8(3)
O104 B102 C117 C126 -3.6(6)
C126 C117 C118 C119 -0.8(6)
B102 C117 C118 C119 -176.6(4)
C117 C118 C119 C120 0.7(7)
C117 C118 C119 O212_a 168.4(4)
C117 C118 C119 O812_c -164.5(8)
C118 C119 C120 C121 -0.4(6)
O212_a C119 C120 C121 -167.8(4)
O812_c C119 C120 C121 167.3(7)
C119 C120 C121 C122 177.1(4)
C119 C120 C121 C126 0.2(5)
C120 C121 C122 C123 -179.1(3)
C126 C121 C122 C123 -2.2(5)
C120 C121 C122 B103 -3.3(5)
C126 C121 C122 B103 173.6(3)
O105 B103 C122 C123 7.1(5)
O106 B103 C122 C123 -176.5(3)
O105 B103 C122 C121 -168.8(3)
O106 B103 C122 C121 7.6(5)
C121 C122 C123 C124 0.8(5)
B103 C122 C123 C124 -175.3(3)
C122 C123 C124 C125 0.3(5)
C122 C123 C124 O210 178.4(3)
O210 C124 C125 C126 -177.9(3)
C123 C124 C125 C126 0.0(5)
C124 C125 C126 C117 178.4(3)
C124 C125 C126 C121 -1.3(5)
C118 C117 C126 C125 -179.1(3)
B102 C117 C126 C125 -3.7(5)
C118 C117 C126 C121 0.6(5)
B102 C117 C126 C121 176.0(3)
C122 C121 C126 C125 2.4(5)
C120 C121 C126 C125 179.4(3)
C122 C121 C126 C117 -177.3(3)
C120 C121 C126 C117 -0.3(5)
B103 O105 C127 C138 -93.9(3)
B103 O105 C127 C128 18.1(3)
B103 O106 C128 C127 13.8(3)
B103 O106 C128 C129 127.5(3)
O105 C127 C128 O106 -19.3(3)
C138 C127 C128 O106 97.0(3)
O105 C127 C128 C129 -135.9(3)
C138 C127 C128 C129 -19.6(3)
O106 C128 C129 C130 -89.7(3)
C127 C128 C129 C130 21.4(3)
O106 C128 C129 C139 33.3(4)
C127 C128 C129 C139 144.4(3)
O106 C128 C129 C140 155.3(3)
C127 C128 C129 C140 -93.6(3)
C139 C129 C130 C138 -138.6(3)
C140 C129 C130 C138 98.6(3)
C128 C129 C130 C138 -16.0(4)
C139 C129 C130 C131 40.6(5)
C140 C129 C130 C131 -82.2(4)
C128 C129 C130 C131 163.2(3)
C138 C130 C131 C132 0.6(4)
C129 C130 C131 C132 -178.6(3)
C130 C131 C132 C136 -0.6(4)
C130 C131 C132 C133 174.7(3)
B104 O107 C133 C132 -97.5(3)
B104 O107 C133 C134 14.1(3)
C131 C132 C133 O107 -53.8(4)
C136 C132 C133 O107 121.9(3)
C131 C132 C133 C134 -166.4(3)
C136 C132 C133 C134 9.3(3)
B104 O108 C134 C133 8.2(3)
B104 O108 C134 C135 124.7(3)
O107 C133 C134 O108 -13.5(3)
C132 C133 C134 O108 101.5(3)
O107 C133 C134 C135 -132.0(2)
C132 C133 C134 C135 -17.0(3)
O108 C134 C135 C141 25.6(4)
C133 C134 C135 C141 139.0(3)
O108 C134 C135 C142 149.3(3)
C133 C134 C135 C142 -97.4(3)
O108 C134 C135 C136 -95.6(3)
C133 C134 C135 C136 17.8(3)
C131 C132 C136 C137 -0.6(4)
C133 C132 C136 C137 -176.7(3)
C131 C132 C136 C135 178.1(3)
C133 C132 C136 C135 2.1(3)
C141 C135 C136 C137 44.8(4)
C142 C135 C136 C137 -78.9(4)
C134 C135 C136 C137 166.4(3)
C141 C135 C136 C132 -133.9(3)
C142 C135 C136 C132 102.4(3)
C134 C135 C136 C132 -12.2(3)
C132 C136 C137 C138 1.9(4)
C135 C136 C137 C138 -176.6(3)
C131 C130 C138 C137 0.8(5)
C129 C130 C138 C137 -180.0(3)
C131 C130 C138 C127 -175.2(3)
C129 C130 C138 C127 4.0(4)
C136 C137 C138 C130 -2.0(4)
C136 C137 C138 C127 173.3(3)
O105 C127 C138 C130 122.6(3)
C128 C127 C138 C130 10.0(3)
O105 C127 C138 C137 -53.2(4)
C128 C127 C138 C137 -165.8(3)
O107 B104 C143 C144 3.0(5)
O108 B104 C143 C144 179.0(3)
O107 B104 C143 C152 -172.7(3)
O108 B104 C143 C152 3.3(5)
C152 C143 C144 C145 0.2(5)
B104 C143 C144 C145 -175.8(3)
C143 C144 C145 C146 1.3(5)
C143 C144 C145 O310 179.0(3)
O310 C145 C146 C147 -179.5(3)
C144 C145 C146 C147 -2.2(5)
C145 C146 C147 C152 1.5(5)
C145 C146 C147 C148 -179.7(3)
C146 C147 C148 C149 179.1(3)
C152 C147 C148 C149 -2.1(4)
C146 C147 C148 B101 -6.2(5)
C152 C147 C148 B101 172.5(3)
O101 B101 C148 C149 6.1(5)
O102 B101 C148 C149 -176.2(3)
O101 B101 C148 C147 -168.7(3)
O102 B101 C148 C147 9.0(5)
C147 C148 C149 C150 1.0(5)
B101 C148 C149 C150 -174.2(3)
C148 C149 C150 C151 0.9(5)
C148 C149 C150 O312 179.0(3)
C149 C150 C151 C152 -1.7(5)
O312 C150 C151 C152 -179.7(3)
C150 C151 C152 C143 -179.2(3)
C150 C151 C152 C147 0.5(5)
C144 C143 C152 C151 178.9(3)
B104 C143 C152 C151 -5.5(5)
C144 C143 C152 C147 -0.8(5)
B104 C143 C152 C147 174.8(3)
C146 C147 C152 C151 -179.8(3)
C148 C147 C152 C151 1.4(4)
C146 C147 C152 C143 -0.1(4)
C148 C147 C152 C143 -178.9(3)
C125 C124 O210 C248 0.8(5)
C123 C124 O210 C248 -177.3(3)
C247 O209 N201 C245 0.2(4)
C201 O201 B201 O202 -12.9(6)
C201 O201 B201 C233 165.3(4)
C202 O202 B201 O201 -2.0(5)
C202 O202 B201 C233 179.8(4)
C208 O204 B202 O203 -7.1(4)
C208 O204 B202 C239 173.4(3)
C207 O203 B202 O204 -3.2(4)
C207 O203 B202 C239 176.4(3)
C224 O208 B204 O207 -2.3(5)
C224 O208 B204 C243 179.8(4)
C223 O207 B204 O208 -12.7(4)
C223 O207 B204 C243 165.3(4)
C217 O205 B203 O206 -5.6(6)
C217 O205 B203 C237 174.7(4)
C218 O206 B203 O205 -2.2(6)
C218 O206 B203 C237 177.5(4)
N202_a C249_a C250_a C251_a 0.0
C235 C249_a C250_a C251_a 179.0(5)
C249_a C250_a C251_a O211_a 0.0
C249_a C250_a C251_a C252_a -167.7(6)
C250_a C251_a O211_a N202_a 0.0
C252_a C251_a O211_a N202_a 173.0(3)
C120 C119 O212_a C252_a -166.8(6)
C118 C119 O212_a C252_a 25.3(8)
O812_c C119 O212_a C252_a -96.4(18)
C251_a O211_a N202_a C249_a 0.0
C250_a C249_a N202_a O211_a 0.0
C235 C249_a N202_a O211_a -178.7(6)
C119 O212_a C252_a C251_a 47.6(10)
O211_a C251_a C252_a O212_a -139.1(6)
C250_a C251_a C252_a O212_a 28.7(11)
N601_b C649_b C650_b C651_b 0.0
C235 C649_b C650_b C651_b 173.7(15)
C649_b C650_b C651_b O601_b 0.0
C650_b C651_b O601_b N601_b 0.0
C650_b C649_b N601_b O601_b 0.0
C235 C649_b N601_b O601_b -173.6(15)
C651_b O601_b N601_b C649_b 0.0
C235 C849_c C850_c C851_c 171.9(15)
N801_c C849_c C850_c C851_c 0.0
C236 C849_c C850_c C851_c -167.9(7)
C849_c C850_c C851_c O801_c 0.0
C849_c C850_c C851_c C852_c -167.0(10)
C850_c C851_c O801_c N801_c 0.0
C852_c C851_c O801_c N801_c 170.9(7)
C120 C119 O812_c C852_c -86(3)
C118 C119 O812_c C852_c 80(3)
O212_a C119 O812_c C852_c 154(4)
C235 C849_c N801_c O801_c -175.3(8)
C850_c C849_c N801_c O801_c 0.0
C236 C849_c N801_c O801_c 160.0(12)
C851_c O801_c N801_c C849_c 0.0
C119 O812_c C852_c C851_c -43(3)
C850_c C851_c C852_c O812_c 83.9(18)
O801_c C851_c C852_c O812_c -82.8(17)
B201 O201 C201 C212 -89.3(5)
B201 O201 C201 C202 21.1(5)
B201 O202 C202 C201 14.7(5)
B201 O202 C202 C203 126.1(5)
O201 C201 C202 O202 -21.9(4)
C212 C201 C202 O202 93.4(4)
O201 C201 C202 C203 -138.1(4)
C212 C201 C202 C203 -22.8(5)
O202 C202 C203 C213 39.9(6)
C201 C202 C203 C213 150.1(4)
O202 C202 C203 C204 -83.0(5)
C201 C202 C203 C204 27.2(4)
O202 C202 C203 C214 161.0(4)
C201 C202 C203 C214 -88.8(5)
C213 C203 C204 C212 -144.3(4)
C214 C203 C204 C212 91.0(4)
C202 C203 C204 C212 -22.9(4)
C213 C203 C204 C205 35.5(6)
C214 C203 C204 C205 -89.3(5)
C202 C203 C204 C205 156.9(4)
C212 C204 C205 C206 -1.7(5)
C203 C204 C205 C206 178.6(3)
C204 C205 C206 C210 -1.6(5)
C204 C205 C206 C207 175.5(3)
B202 O203 C207 C206 -100.7(3)
B202 O203 C207 C208 11.4(4)
C205 C206 C207 O203 -57.6(4)
C210 C206 C207 O203 119.8(3)
C205 C206 C207 C208 -170.9(3)
C210 C206 C207 C208 6.5(3)
B202 O204 C208 C209 129.5(3)
B202 O204 C208 C207 13.5(4)
O203 C207 C208 O204 -15.2(4)
C206 C207 C208 O204 102.3(3)
O203 C207 C208 C209 -134.3(3)
C206 C207 C208 C209 -16.9(3)
O204 C208 C209 C210 -93.2(3)
C207 C208 C209 C210 20.3(3)
O204 C208 C209 C215 30.2(5)
C207 C208 C209 C215 143.6(3)
O204 C208 C209 C216 150.6(3)
C207 C208 C209 C216 -96.0(4)
C205 C206 C210 C211 3.3(5)
C207 C206 C210 C211 -174.3(3)
C205 C206 C210 C209 -175.7(3)
C207 C206 C210 C209 6.7(4)
C215 C209 C210 C206 -140.3(3)
C208 C209 C210 C206 -16.8(4)
C216 C209 C210 C206 97.5(4)
C215 C209 C210 C211 40.8(5)
C208 C209 C210 C211 164.3(3)
C216 C209 C210 C211 -81.3(5)
C206 C210 C211 C212 -1.7(5)
C209 C210 C211 C212 177.1(3)
C205 C204 C212 C211 3.4(5)
C203 C204 C212 C211 -176.9(3)
C205 C204 C212 C201 -170.8(3)
C203 C204 C212 C201 8.9(5)
C210 C211 C212 C204 -1.6(5)
C210 C211 C212 C201 171.7(4)
O201 C201 C212 C204 120.4(4)
C202 C201 C212 C204 9.4(5)
O201 C201 C212 C211 -53.4(6)
C202 C201 C212 C211 -164.5(4)
B203 O205 C217 C228 -102.4(5)
B203 O205 C217 C218 10.2(5)
B203 O206 C218 C219 124.7(5)
B203 O206 C218 C217 8.3(5)
O205 C217 C218 O206 -11.3(5)
C228 C217 C218 O206 106.1(5)
O205 C217 C218 C219 -132.0(5)
C228 C217 C218 C219 -14.5(6)
O206 C218 C219 C220 -94.8(5)
C217 C218 C219 C220 18.8(5)
O206 C218 C219 C229 27.4(6)
C217 C218 C219 C229 141.0(5)
O206 C218 C219 C230 150.9(4)
C217 C218 C219 C230 -95.5(5)
C218 C219 C220 C221 165.0(5)
C229 C219 C220 C221 42.8(7)
C230 C219 C220 C221 -78.4(6)
C218 C219 C220 C228 -16.8(5)
C229 C219 C220 C228 -138.9(5)
C230 C219 C220 C228 99.8(5)
C228 C220 C221 C222 0.1(6)
C219 C220 C221 C222 178.2(4)
C220 C221 C222 C226 -3.6(6)
C220 C221 C222 C223 172.1(4)
B204 O207 C223 C222 -91.5(4)
B204 O207 C223 C224 21.0(4)
C221 C222 C223 O207 -54.8(5)
C226 C222 C223 O207 121.3(3)
C221 C222 C223 C224 -167.2(4)
C226 C222 C223 C224 8.9(4)
B204 O208 C224 C225 127.0(4)
B204 O208 C224 C223 14.8(4)
O207 C223 C224 O208 -21.7(4)
C222 C223 C224 O208 95.7(4)
O207 C223 C224 C225 -138.0(4)
C222 C223 C224 C225 -20.6(4)
O208 C224 C225 C226 -85.8(4)
C223 C224 C225 C226 24.1(4)
O208 C224 C225 C231 38.0(5)
C223 C224 C225 C231 147.9(4)
O208 C224 C225 C232 157.7(3)
C223 C224 C225 C232 -92.4(4)
C221 C222 C226 C227 3.7(6)
C223 C222 C226 C227 -172.7(4)
C221 C222 C226 C225 -177.0(3)
C223 C222 C226 C225 6.6(4)
C224 C225 C226 C227 159.7(4)
C231 C225 C226 C227 36.7(6)
C232 C225 C226 C227 -85.9(6)
C224 C225 C226 C222 -19.5(4)
C231 C225 C226 C222 -142.5(4)
C232 C225 C226 C222 94.8(4)
C222 C226 C227 C228 -0.3(6)
C225 C226 C227 C228 -179.5(4)
C226 C227 C228 C220 -3.1(7)
C226 C227 C228 C217 172.8(5)
C221 C220 C228 C227 3.2(7)
C219 C220 C228 C227 -175.2(4)
C221 C220 C228 C217 -173.4(4)
C219 C220 C228 C217 8.2(5)
O205 C217 C228 C227 -58.8(6)
C218 C217 C228 C227 -172.2(5)
O205 C217 C228 C220 117.4(4)
C218 C217 C228 C220 4.0(6)
O201 B201 C233 C234 1.8(7)
O202 B201 C233 C234 179.9(5)
O201 B201 C233 C238 -173.8(4)
O202 B201 C233 C238 4.3(7)
C238 C233 C234 C235 -0.6(7)
B201 C233 C234 C235 -176.3(4)
N801_c C849_c C235 C236 -159.0(6)
C850_c C849_c C235 C236 29.0(13)
N801_c C849_c C235 C234 13.0(14)
C850_c C849_c C235 C234 -159.0(8)
C236 C849_c C235 C234 172.0(13)
N801_c C849_c C235 C249_a 31.3(5)
C850_c C849_c C235 C249_a -140.7(16)
C236 C849_c C235 C249_a -169.7(7)
N801_c C849_c C235 C649_b 25(3)
C850_c C849_c C235 C649_b -147(3)
C236 C849_c C235 C649_b -176(3)
C233 C234 C235 C849_c -169.5(10)
C233 C234 C235 C236 1.5(8)
C233 C234 C235 C249_a 178.1(5)
C233 C234 C235 C649_b -173.4(7)
C250_a C249_a C235 C849_c 8.3(7)
N202_a C249_a C235 C849_c -173.1(10)
C250_a C249_a C235 C236 -7.1(8)
N202_a C249_a C235 C236 171.5(6)
C250_a C249_a C235 C234 177.3(3)
N202_a C249_a C235 C234 -4.1(8)
C250_a C249_a C235 C649_b 12.2(13)
N202_a C249_a C235 C649_b -169.2(16)
N601_b C649_b C235 C849_c -44(2)
C650_b C649_b C235 C849_c 144(3)
N601_b C649_b C235 C236 -47.6(13)
C650_b C649_b C235 C236 139.9(9)
N601_b C649_b C235 C234 127.6(9)
C650_b C649_b C235 C234 -45.0(14)
N601_b C649_b C235 C249_a 146(2)
C650_b C649_b C235 C249_a -26.2(10)
C849_c C235 C236 C237 173.6(6)
C234 C235 C236 C237 -1.1(8)
C249_a C235 C236 C237 -176.1(6)
C649_b C235 C236 C237 174.6(6)
C234 C235 C236 C849_c -174.6(8)
C249_a C235 C236 C849_c 10.3(7)
C649_b C235 C236 C849_c 1.0(8)
C235 C236 C237 C238 -0.1(7)
C849_c C236 C237 C238 12.6(17)
C235 C236 C237 B203 176.9(5)
C849_c C236 C237 B203 -170.5(14)
O205 B203 C237 C236 175.0(5)
O206 B203 C237 C236 -4.8(7)
O205 B203 C237 C238 -8.2(7)
O206 B203 C237 C238 172.1(4)
C234 C233 C238 C237 -0.6(6)
B201 C233 C238 C237 175.1(4)
C236 C237 C238 C233 1.0(6)
B203 C237 C238 C233 -176.0(4)
O204 B202 C239 C244 166.4(3)
O203 B202 C239 C244 -13.1(5)
O204 B202 C239 C240 -11.3(5)
O203 B202 C239 C240 169.2(3)
C244 C239 C240 C241 0.2(5)
B202 C239 C240 C241 178.1(3)
C239 C240 C241 C242 -1.1(5)
C239 C240 C241 C245 -179.6(3)
C240 C241 C242 C243 0.5(5)
C245 C241 C242 C243 179.1(3)
C241 C242 C243 C244 0.8(5)
C241 C242 C243 B204 -172.3(3)
O208 B204 C243 C244 10.8(6)
O207 B204 C243 C244 -166.9(3)
O208 B204 C243 C242 -176.3(3)
O207 B204 C243 C242 6.0(5)
C240 C239 C244 C243 1.2(5)
B202 C239 C244 C243 -176.6(3)
C242 C243 C244 C239 -1.7(5)
B204 C243 C244 C239 171.4(3)
O209 N201 C245 C246 0.7(4)
O209 N201 C245 C241 -178.4(3)
C242 C241 C245 N201 25.4(5)
C240 C241 C245 N201 -156.1(3)
C242 C241 C245 C246 -153.6(3)
C240 C241 C245 C246 24.9(5)
N201 C245 C246 C247 -1.4(4)
C241 C245 C246 C247 177.6(3)
C245 C246 C247 O209 1.5(4)
C245 C246 C247 C248 178.9(4)
N201 O209 C247 C246 -1.1(4)
N201 O209 C247 C248 -179.1(3)
C124 O210 C248 C247 -78.1(4)
C246 C247 C248 O210 110.4(5)
O209 C247 C248 O210 -72.4(4)
C146 C145 O310 C348 -3.5(5)
C144 C145 O310 C348 179.0(3)
C151 C150 O312 C352 -73.8(4)
C149 C150 O312 C352 108.2(3)
C347 O309 N301 C345 0.1(3)
C351 O311 N302 C349 0.4(4)
C301 O301 B301 O302 -10.7(6)
C301 O301 B301 C333 168.3(5)
C302 O302 B301 O301 2.4(6)
C302 O302 B301 C333 -176.7(4)
C308 O304 B302 O303 -2.7(6)
C308 O304 B302 C339 -178.3(5)
C307 O303 B302 O304 -7.2(5)
C307 O303 B302 C339 168.6(5)
C317 O305 B303 O306 -8.9(4)
C317 O305 B303 C337 171.3(4)
C318 O306 B303 O305 -4.6(4)
C318 O306 B303 C337 175.3(3)
C324 O308 B304 O307 -5.3(5)
C324 O308 B304 C343 177.6(4)
C323 O307 B304 O308 -5.8(4)
C323 O307 B304 C343 171.3(4)
B301 O301 C301 C312 -93.3(7)
B301 O301 C301 C302 13.7(6)
B301 O302 C302 C301 6.4(6)
B301 O302 C302 C303 127.3(6)
O301 C301 C302 O302 -12.3(6)
C312 C301 C302 O302 102.5(5)
O301 C301 C302 C303 -132.3(5)
C312 C301 C302 C303 -17.6(7)
O302 C302 C303 C313 24.8(8)
C301 C302 C303 C313 140.9(6)
O302 C302 C303 C314 154.1(6)
C301 C302 C303 C314 -89.8(7)
O302 C302 C303 C304 -96.9(6)
C301 C302 C303 C304 19.1(7)
C313 C303 C304 C305 46.1(8)
C314 C303 C304 C305 -81.3(8)
C302 C303 C304 C305 167.2(6)
C313 C303 C304 C312 -135.1(6)
C314 C303 C304 C312 97.5(7)
C302 C303 C304 C312 -14.0(7)
C312 C304 C305 C306 0.9(8)
C303 C304 C305 C306 179.7(5)
C304 C305 C306 C310 0.1(8)
C304 C305 C306 C307 172.3(5)
B302 O303 C307 C306 -97.6(5)
B302 O303 C307 C308 13.7(5)
C310 C306 C307 O303 120.5(5)
C305 C306 C307 O303 -52.5(6)
C310 C306 C307 C308 6.7(6)
C305 C306 C307 C308 -166.3(5)
B302 O304 C308 C307 10.9(6)
B302 O304 C308 C309 126.4(5)
O303 C307 C308 O304 -15.1(5)
C306 C307 C308 O304 101.4(5)
O303 C307 C308 C309 -132.7(4)
C306 C307 C308 C309 -16.3(5)
O304 C308 C309 C310 -93.6(5)
C307 C308 C309 C310 19.7(6)
O304 C308 C309 C315 32.3(7)
C307 C308 C309 C315 145.6(5)
O304 C308 C309 C316 152.9(5)
C307 C308 C309 C316 -93.8(6)
C305 C306 C310 C311 -1.6(8)
C307 C306 C310 C311 -174.7(4)
C305 C306 C310 C309 179.5(5)
C307 C306 C310 C309 6.3(6)
C315 C309 C310 C306 -143.1(6)
C308 C309 C310 C306 -16.0(6)
C316 C309 C310 C306 95.3(7)
C315 C309 C310 C311 38.1(9)
C308 C309 C310 C311 165.1(5)
C316 C309 C310 C311 -83.5(7)
C306 C310 C311 C312 1.8(7)
C309 C310 C311 C312 -179.3(5)
C305 C304 C312 C311 -0.6(9)
C303 C304 C312 C311 -179.4(5)
C305 C304 C312 C301 -176.7(5)
C303 C304 C312 C301 4.4(7)
C310 C311 C312 C304 -0.9(8)
C310 C311 C312 C301 175.0(5)
O301 C301 C312 C304 118.0(7)
C302 C301 C312 C304 8.1(6)
O301 C301 C312 C311 -58.2(8)
C302 C301 C312 C311 -168.1(5)
B303 O305 C317 C328 -94.1(4)
B303 O305 C317 C318 18.0(4)
B303 O306 C318 C317 15.1(4)
B303 O306 C318 C319 128.5(4)
O305 C317 C318 O306 -20.3(4)
C328 C317 C318 O306 96.4(4)
O305 C317 C318 C319 -136.4(3)
C328 C317 C318 C319 -19.7(5)
O306 C318 C319 C320 -86.8(4)
C317 C318 C319 C320 23.8(4)
O306 C318 C319 C329 36.2(5)
C317 C318 C319 C329 146.9(4)
O306 C318 C319 C330 157.5(4)
C317 C318 C319 C330 -91.8(4)
C329 C319 C320 C328 -143.8(4)
C318 C319 C320 C328 -20.2(4)
C330 C319 C320 C328 94.4(5)
C329 C319 C320 C321 35.9(6)
C318 C319 C320 C321 159.5(4)
C330 C319 C320 C321 -85.9(5)
C328 C320 C321 C322 0.1(5)
C319 C320 C321 C322 -179.6(4)
C320 C321 C322 C326 -2.6(6)
C320 C321 C322 C323 172.2(4)
B304 O307 C323 C322 -98.2(4)
B304 O307 C323 C324 13.5(4)
C326 C322 C323 O307 119.7(4)
C321 C322 C323 O307 -55.6(6)
C326 C322 C323 C324 8.0(5)
C321 C322 C323 C324 -167.4(4)
B304 O308 C324 C323 13.4(4)
B304 O308 C324 C325 128.7(4)
O307 C323 C324 O308 -16.3(4)
C322 C323 C324 O308 99.6(4)
O307 C323 C324 C325 -137.3(3)
C322 C323 C324 C325 -21.3(4)
O308 C324 C325 C331 33.2(5)
C323 C324 C325 C331 147.5(4)
O308 C324 C325 C326 -88.6(4)
C323 C324 C325 C326 25.7(4)
O308 C324 C325 C332 156.0(4)
C323 C324 C325 C332 -89.7(4)
C321 C322 C326 C327 3.3(6)
C323 C322 C326 C327 -172.4(4)
C321 C322 C326 C325 -175.2(4)
C323 C322 C326 C325 9.1(5)
C331 C325 C326 C322 -141.8(4)
C332 C325 C326 C322 94.4(5)
C324 C325 C326 C322 -21.9(5)
C331 C325 C326 C327 39.9(6)
C332 C325 C326 C327 -83.9(6)
C324 C325 C326 C327 159.8(4)
C322 C326 C327 C328 -1.4(6)
C325 C326 C327 C328 176.8(4)
C321 C320 C328 C327 1.7(6)
C319 C320 C328 C327 -178.6(3)
C321 C320 C328 C317 -171.1(4)
C319 C320 C328 C317 8.7(5)
C326 C327 C328 C320 -1.0(6)
C326 C327 C328 C317 170.5(4)
O305 C317 C328 C320 120.9(4)
C318 C317 C328 C320 7.3(5)
O305 C317 C328 C327 -51.3(5)
C318 C317 C328 C327 -164.9(4)
O301 B301 C333 C338 -170.6(4)
O302 B301 C333 C338 8.4(7)
O301 B301 C333 C334 3.4(7)
O302 B301 C333 C334 -177.6(4)
C338 C333 C334 C335 0.8(5)
B301 C333 C334 C335 -173.4(4)
C333 C334 C335 C336 0.0(5)
C333 C334 C335 C345 -178.3(3)
C334 C335 C336 C337 -1.1(5)
C345 C335 C336 C337 177.2(3)
C335 C336 C337 C338 1.4(5)
C335 C336 C337 B303 -179.0(3)
O305 B303 C337 C338 -17.4(6)
O306 B303 C337 C338 162.7(4)
O305 B303 C337 C336 163.1(3)
O306 B303 C337 C336 -16.8(6)
C334 C333 C338 C337 -0.4(6)
B301 C333 C338 C337 173.8(4)
C336 C337 C338 C333 -0.7(5)
B303 C337 C338 C333 179.8(4)
O304 B302 C339 C344 160.5(5)
O303 B302 C339 C344 -14.7(7)
O304 B302 C339 C340 -14.5(8)
O303 B302 C339 C340 170.3(4)
C344 C339 C340 C341 0.4(7)
B302 C339 C340 C341 175.6(4)
C339 C340 C341 C342 -2.1(7)
C339 C340 C341 C349 -179.4(4)
C340 C341 C342 C343 1.9(6)
C349 C341 C342 C343 179.2(4)
C341 C342 C343 C344 -0.2(6)
C341 C342 C343 B304 -176.0(4)
O308 B304 C343 C342 176.8(4)
O307 B304 C343 C342 0.0(7)
O308 B304 C343 C344 1.0(6)
O307 B304 C343 C344 -175.8(4)
C340 C339 C344 C343 1.4(6)
B302 C339 C344 C343 -173.8(4)
C342 C343 C344 C339 -1.6(6)
B304 C343 C344 C339 174.4(4)
O309 N301 C345 C346 0.4(4)
O309 N301 C345 C335 178.2(3)
C336 C335 C345 N301 -158.5(3)
C334 C335 C345 N301 19.8(5)
C336 C335 C345 C346 18.9(5)
C334 C335 C345 C346 -162.8(3)
N301 C345 C346 C347 -0.9(4)
C335 C345 C346 C347 -178.4(3)
C345 C346 C347 O309 0.9(4)
C345 C346 C347 C348 177.2(4)
N301 O309 C347 C346 -0.7(4)
N301 O309 C347 C348 -177.7(3)
C145 O310 C348 C347 -73.3(4)
C346 C347 C348 O310 112.4(4)
O309 C347 C348 O310 -71.6(4)
O311 N302 C349 C350 -0.7(5)
O311 N302 C349 C341 179.1(3)
C342 C341 C349 N302 30.9(6)
C340 C341 C349 N302 -151.8(4)
C342 C341 C349 C350 -149.3(4)
C340 C341 C349 C350 28.0(6)
N302 C349 C350 C351 0.8(5)
C341 C349 C350 C351 -179.1(4)
C349 C350 C351 O311 -0.5(4)
C349 C350 C351 C352 -178.6(4)
N302 O311 C351 C350 0.1(4)
N302 O311 C351 C352 178.6(3)
C150 O312 C352 C351 -77.9(4)
C350 C351 C352 O312 113.6(5)
O311 C351 C352 O312 -64.4(4)
C906_e C901_e C902_e C903_e 1.7(14)
C907_e C901_e C902_e C903_e -177.3(7)
C901_e C902_e C903_e C904_e -5.0(14)
C902_e C903_e C904_e C905_e 2.4(12)
C903_e C904_e C905_e C906_e 3.4(12)
C904_e C905_e C906_e C901_e -6.6(13)
C902_e C901_e C906_e C905_e 4.2(14)
C907_e C901_e C906_e C905_e -176.7(8)
C96_f C91_f C92_f C93_f 8(2)
C97_f C91_f C92_f C93_f -172.5(15)
C91_f C92_f C93_f C94_f -10(2)
C92_f C93_f C94_f C95_f 5.1(17)
C93_f C94_f C95_f C96_f 1.0(19)
C92_f C91_f C96_f C95_f -0.6(18)
C97_f C91_f C96_f C95_f 179.7(10)
C94_f C95_f C96_f C91_f -3(2)
C915_g C910_g C911_g C912_g 0.0
C916_g C910_g C911_g C912_g -176.6(5)
C910_g C911_g C912_g C913_g 0.0
C911_g C912_g C913_g C914_g 0.0
C912_g C913_g C914_g C915_g 0.0
C913_g C914_g C915_g C910_g 0.0
C911_g C910_g C915_g C914_g 0.0
C916_g C910_g C915_g C914_g 176.6(5)
C955_h C950_h C951_h C952_h 0.0
C956_h C950_h C951_h C952_h 179.8(13)
C950_h C951_h C952_h C953_h 0.0
C951_h C952_h C953_h C954_h 0.0
C952_h C953_h C954_h C955_h 0.0
C953_h C954_h C955_h C950_h 0.0
C951_h C950_h C955_h C954_h 0.0
C956_h C950_h C955_h C954_h -179.8(13)
C925_i C920_i C921_i C922_i 0.0
C926_i C920_i C921_i C922_i -179.2(7)
C920_i C921_i C922_i C923_i 0.0
C921_i C922_i C923_i C924_i 0.0
C922_i C923_i C924_i C925_i 0.0
C923_i C924_i C925_i C920_i 0.0
C921_i C920_i C925_i C924_i 0.0
C926_i C920_i C925_i C924_i 179.1(9)
C965_j C960_j C961_j C962_j 0.0
C966_j C960_j C961_j C962_j -173.2(12)
C960_j C961_j C962_j C963_j 0.0
C961_j C962_j C963_j C964_j 0.0
C962_j C963_j C964_j C965_j 0.0
C963_j C964_j C965_j C960_j 0.0
C961_j C960_j C965_j C964_j 0.0
C966_j C960_j C965_j C964_j 173.6(11)
C935 C930 C931 C932 0.0
C936 C930 C931 C932 172.8(5)
C930 C931 C932 C933 0.0
C931 C932 C933 C934 0.0
C932 C933 C934 C935 0.0
C933 C934 C935 C930 0.0
C931 C930 C935 C934 0.0
C936 C930 C935 C934 -171.5(6)

loop_
_platon_squeeze_void_nr
_platon_squeeze_void_average_x
_platon_squeeze_void_average_y
_platon_squeeze_void_average_z
_platon_squeeze_void_volume
_platon_squeeze_void_count_electrons
_platon_squeeze_void_content
1 0.428 0.007 0.003 8458 2288 ' '
